data_7003297
loop_
_publ_author_name
'Abu-Nawwas, Abd-Alhakeem H.'
'Mason, Pamela V.'
'Milway, Victoria A.'
'Muryn, Christopher A.'
'Pritchard, Robin J.'
'Tuna, Floriana'
'Collison, David'
'Winpenny, Richard E. P.'

_publ_section_title
;
 Synthesis of new polymetallic iron(iii) clusters containing
 polycarboxylate ligands based on cavity-blocked cyclen
;
_journal_issue 2
_journal_name_full 'Dalton Transactions'
_journal_page_first 198
_journal_page_last 200
_journal_paper_doi 10.1039/b715317c
_journal_year 2008
_chemical_compound_source 'synthesis as described'
_chemical_formula_moiety 'C72 H238 Cl10 Fe9 N24 O81'
_chemical_formula_sum 'C72 H238 Cl10 Fe9 N24 O81'
_chemical_formula_weight 3594.01
_chemical_name_systematic
;
?
;
_space_group_IT_number 2
_symmetry_cell_setting triclinic
_symmetry_Int_Tables_number 2
_symmetry_space_group_name_Hall '-P 1'
_symmetry_space_group_name_H-M 'P -1'
_atom_sites_solution_hydrogens geom
_atom_sites_solution_primary direct
_atom_sites_solution_secondary difmap
_audit_conform_dict_location ftp://ftp.iucr.org/pub/cif_core.dic
_audit_conform_dict_name cif_core.dic
_audit_conform_dict_version 2.3
_audit_creation_date 2007-09-21T07:30:31-00:00
_audit_creation_method 'WinGX routine CIF_UPDATE'
_cell_angle_alpha 90.77(3)
_cell_angle_beta 95.26(3)
_cell_angle_gamma 116.69(3)
_cell_formula_units_Z 2
_cell_length_a 16.752(3)
_cell_length_b 16.968(3)
_cell_length_c 30.959(6)
_cell_measurement_reflns_used 5673
_cell_measurement_temperature 100(2)
_cell_measurement_theta_max 26
_cell_measurement_theta_min 2
_cell_measurement_wavelength 0.6933
_cell_volume 7815(3)
_computing_cell_refinement 'Bruker SAINT'
_computing_data_collection 'Bruker APEX2'
_computing_data_reduction 'Bruker SAINT'
_computing_molecular_graphics 'Bruker SHELXTL'
_computing_publication_material 'Bruker SHELXTL and local programs'
_computing_structure_refinement 'SHELXL-97 (Sheldrick, 1997)'
_computing_structure_solution 'Bruker SHELXTL'
_diffrn_ambient_temperature 100(2)
_diffrn_measured_fraction_theta_full 0.957
_diffrn_measured_fraction_theta_max 0.957
_diffrn_measurement_device_type 'Bruker APEXII CCD diffractometer'
_diffrn_measurement_method '\w rotation with narrow frames'
_diffrn_radiation_monochromator 'silicon 111'
_diffrn_radiation_probe x-ray
_diffrn_radiation_type synchrotron
_diffrn_radiation_wavelength 0.6933
_diffrn_reflns_av_R_equivalents 0.025
_diffrn_reflns_av_unetI/netI 0.0398
_diffrn_reflns_limit_h_max 20
_diffrn_reflns_limit_h_min -20
_diffrn_reflns_limit_k_max 21
_diffrn_reflns_limit_k_min -21
_diffrn_reflns_limit_l_max 38
_diffrn_reflns_limit_l_min -38
_diffrn_reflns_number 56408
_diffrn_reflns_theta_full 25.71
_diffrn_reflns_theta_max 25.71
_diffrn_reflns_theta_min 2.94
_diffrn_standards_number 0
_exptl_absorpt_coefficient_mu 1.082
_exptl_absorpt_correction_T_max 0.9281
_exptl_absorpt_correction_T_min 0.8995
_exptl_absorpt_correction_type multi-scan
_exptl_absorpt_process_details 'SADABS(Sheldrick, 2003)'
_exptl_crystal_colour Brown
_exptl_crystal_density_diffrn 1.527
_exptl_crystal_density_method 'not measured'
_exptl_crystal_description Plate
_exptl_crystal_F_000 3780
_exptl_crystal_size_max 0.1
_exptl_crystal_size_mid 0.1
_exptl_crystal_size_min 0.07
_refine_diff_density_max 1.705
_refine_diff_density_min -0.983
_refine_diff_density_rms 0.109
_refine_ls_extinction_method none
_refine_ls_goodness_of_fit_ref 0.961
_refine_ls_hydrogen_treatment constr
_refine_ls_matrix_type full
_refine_ls_number_parameters 1811
_refine_ls_number_reflns 30664
_refine_ls_number_restraints 0
_refine_ls_restrained_S_all 0.961
_refine_ls_R_factor_all 0.0621
_refine_ls_R_factor_gt 0.0561
_refine_ls_shift/su_max 0.003
_refine_ls_shift/su_mean 0
_refine_ls_structure_factor_coef Fsqd
_refine_ls_weighting_details 'calc w=1/[\s^2^(Fo^2^)+(0.0411P)^2^+45.4084P] where P=(Fo^2^+2Fc^2^)/3'
_refine_ls_weighting_scheme calc
_refine_ls_wR_factor_gt 0.1306
_refine_ls_wR_factor_ref 0.1343
_reflns_number_gt 26846
_reflns_number_total 30664
_reflns_threshold_expression >2sigma(I)
_cod_data_source_file b715317c.txt
_cod_data_source_block ak73
_cod_original_cell_volume 7815(2)
_cod_database_code 7003297

loop_
_symmetry_equiv_pos_as_xyz
'x, y, z'
'-x, -y, -z'

loop_
_atom_site_label
_atom_site_type_symbol
_atom_site_fract_x
_atom_site_fract_y
_atom_site_fract_z
_atom_site_U_iso_or_equiv
_atom_site_adp_type
_atom_site_occupancy
_atom_site_symmetry_multiplicity
_atom_site_calc_flag
_atom_site_refinement_flags
_atom_site_disorder_assembly
_atom_site_disorder_group
C1 C 0.3811(3) 0.2863(3) 0.02417(13) 0.0254(9) Uani 1 1 d . . .
H1A H 0.397 0.2439 0.0095 0.03 Uiso 1 1 calc R . .
H1B H 0.4249 0.3468 0.0181 0.03 Uiso 1 1 calc R . .
C2 C 0.2879(3) 0.2701(3) 0.00617(13) 0.0268(9) Uani 1 1 d . . .
H2C H 0.2849 0.2746 -0.0257 0.032 Uiso 1 1 calc R . .
H2D H 0.2435 0.21 0.0124 0.032 Uiso 1 1 calc R . .
C3 C 0.1719(3) 0.3220(3) 0.01881(13) 0.0257(9) Uani 1 1 d . . .
H3A H 0.1513 0.3071 -0.0126 0.031 Uiso 1 1 calc R . .
H3B H 0.1683 0.3769 0.0267 0.031 Uiso 1 1 calc R . .
C4 C 0.1100(3) 0.2477(3) 0.04465(12) 0.0243(8) Uani 1 1 d . . .
H4C H 0.0493 0.2444 0.0409 0.029 Uiso 1 1 calc R . .
H4D H 0.1052 0.1909 0.0331 0.029 Uiso 1 1 calc R . .
C5 C 0.1062(3) 0.1753(3) 0.11184(13) 0.0241(8) Uani 1 1 d . . .
H5A H 0.0457 0.1353 0.0973 0.029 Uiso 1 1 calc R . .
H5B H 0.1006 0.185 0.1428 0.029 Uiso 1 1 calc R . .
C6 C 0.1685(3) 0.1339(3) 0.10832(14) 0.0248(8) Uani 1 1 d . . .
H6C H 0.1422 0.0743 0.1198 0.03 Uiso 1 1 calc R . .
H6D H 0.1773 0.1278 0.0775 0.03 Uiso 1 1 calc R . .
C7 C 0.3304(3) 0.1683(3) 0.12760(14) 0.0261(9) Uani 1 1 d . . .
H7A H 0.3109 0.1054 0.1334 0.031 Uiso 1 1 calc R . .
H7B H 0.383 0.2046 0.1487 0.031 Uiso 1 1 calc R . .
C8 C 0.3576(3) 0.1840(3) 0.08155(14) 0.0260(9) Uani 1 1 d . . .
H8C H 0.4071 0.1682 0.0786 0.031 Uiso 1 1 calc R . .
H8D H 0.3059 0.1452 0.0605 0.031 Uiso 1 1 calc R . .
C9 C 0.3134(3) 0.0927(3) 0.31351(14) 0.0290(9) Uani 1 1 d . . .
H9A H 0.3047 0.033 0.3043 0.035 Uiso 1 1 calc R . .
H9B H 0.2607 0.0996 0.3007 0.035 Uiso 1 1 calc R . .
C10 C 0.3198(3) 0.1017(3) 0.36263(14) 0.0290(9) Uani 1 1 d . . .
H10C H 0.2652 0.0548 0.373 0.035 Uiso 1 1 calc R . .
H10D H 0.3726 0.0951 0.3757 0.035 Uiso 1 1 calc R . .
C11 C 0.3506(3) 0.2154(3) 0.42351(13) 0.0259(9) Uani 1 1 d . . .
H11A H 0.3125 0.1647 0.4398 0.031 Uiso 1 1 calc R . .
H11B H 0.337 0.265 0.4301 0.031 Uiso 1 1 calc R . .
C12 C 0.4486(3) 0.2425(3) 0.43812(13) 0.0241(8) Uani 1 1 d . . .
H12C H 0.4626 0.266 0.4688 0.029 Uiso 1 1 calc R . .
H12D H 0.4596 0.1899 0.4365 0.029 Uiso 1 1 calc R . .
C13 C 0.5961(3) 0.3101(3) 0.41272(13) 0.0252(8) Uani 1 1 d . . .
H13A H 0.6118 0.294 0.4418 0.03 Uiso 1 1 calc R . .
H13B H 0.6429 0.37 0.4078 0.03 Uiso 1 1 calc R . .
C14 C 0.5932(3) 0.2445(3) 0.37818(13) 0.0266(9) Uani 1 1 d . . .
H14C H 0.6505 0.2402 0.3811 0.032 Uiso 1 1 calc R . .
H14D H 0.5437 0.1853 0.3817 0.032 Uiso 1 1 calc R . .
C15 C 0.5577(3) 0.2091(3) 0.29748(13) 0.0269(9) Uani 1 1 d . . .
H15A H 0.604 0.1878 0.299 0.032 Uiso 1 1 calc R . .
H15B H 0.5597 0.238 0.2698 0.032 Uiso 1 1 calc R . .
C16 C 0.4662(3) 0.1313(3) 0.29808(14) 0.0259(9) Uani 1 1 d . . .
H16C H 0.4539 0.0902 0.2725 0.031 Uiso 1 1 calc R . .
H16D H 0.4659 0.0992 0.3246 0.031 Uiso 1 1 calc R . .
C17 C 0.8996(3) 0.4808(3) 0.23730(14) 0.0302(9) Uani 1 1 d . . .
H17A H 0.9167 0.4322 0.2355 0.036 Uiso 1 1 calc R . .
H17B H 0.897 0.4936 0.2683 0.036 Uiso 1 1 calc R . .
C18 C 0.9700(3) 0.5624(3) 0.21920(15) 0.0303(9) Uani 1 1 d . . .
H18C H 1.0296 0.5793 0.2355 0.036 Uiso 1 1 calc R . .
H18D H 0.9734 0.55 0.1883 0.036 Uiso 1 1 calc R . .
C19 C 0.9963(3) 0.7161(3) 0.19921(14) 0.0289(9) Uani 1 1 d . . .
H19A H 1.0615 0.734 0.2051 0.035 Uiso 1 1 calc R . .
H19B H 0.9855 0.7654 0.2098 0.035 Uiso 1 1 calc R . .
C20 C 0.9690(3) 0.6990(3) 0.15079(14) 0.0278(9) Uani 1 1 d . . .
H20C H 1.0008 0.7545 0.1362 0.033 Uiso 1 1 calc R . .
H20D H 0.9871 0.6552 0.1396 0.033 Uiso 1 1 calc R . .
C21 C 0.8411(3) 0.6192(3) 0.09710(13) 0.0258(9) Uani 1 1 d . . .
H21A H 0.8895 0.6461 0.0779 0.031 Uiso 1 1 calc R . .
H21B H 0.7882 0.6254 0.0841 0.031 Uiso 1 1 calc R . .
C22 C 0.8168(3) 0.5229(3) 0.10013(13) 0.0267(9) Uani 1 1 d . . .
H22C H 0.7985 0.4928 0.0707 0.032 Uiso 1 1 calc R . .
H22D H 0.8695 0.5163 0.1132 0.032 Uiso 1 1 calc R . .
C23 C 0.7234(3) 0.3924(3) 0.14154(15) 0.0296(9) Uani 1 1 d . . .
H23A H 0.7176 0.3541 0.1158 0.036 Uiso 1 1 calc R . .
H23B H 0.6658 0.3659 0.1545 0.036 Uiso 1 1 calc R . .
C24 C 0.7977(3) 0.3963(3) 0.17431(14) 0.0285(9) Uani 1 1 d . . .
H24C H 0.7833 0.3358 0.183 0.034 Uiso 1 1 calc R . .
H24D H 0.8545 0.4192 0.1607 0.034 Uiso 1 1 calc R . .
C25 C 0.4168(3) 0.8873(3) 0.02676(14) 0.0259(9) Uani 1 1 d . . .
H25A H 0.3592 0.8685 0.0082 0.031 Uiso 1 1 calc R . .
H25B H 0.4663 0.9178 0.0086 0.031 Uiso 1 1 calc R . .
C26 C 0.4232(3) 0.9513(3) 0.06341(15) 0.0288(9) Uani 1 1 d . . .
H26A H 0.4856 0.9804 0.0779 0.035 Uiso 1 1 calc R . .
H26B H 0.4092 0.9978 0.0511 0.035 Uiso 1 1 calc R . .
C27 C 0.2648(3) 0.8807(3) 0.08260(14) 0.0244(8) Uani 1 1 d . . .
H27A H 0.2471 0.8498 0.0534 0.029 Uiso 1 1 calc R . .
H27B H 0.2555 0.9343 0.081 0.029 Uiso 1 1 calc R . .
C28 C 0.2068(3) 0.8203(3) 0.11497(14) 0.0238(8) Uani 1 1 d . . .
H28A H 0.228 0.8494 0.1446 0.029 Uiso 1 1 calc R . .
H28B H 0.1438 0.8096 0.1078 0.029 Uiso 1 1 calc R . .
C29 C 0.1496(3) 0.6764(3) 0.07765(13) 0.0224(8) Uani 1 1 d . . .
H29A H 0.15 0.7122 0.0526 0.027 Uiso 1 1 calc R . .
H29B H 0.0877 0.6484 0.0862 0.027 Uiso 1 1 calc R . .
C30 C 0.1737(3) 0.6045(3) 0.06351(13) 0.0223(8) Uani 1 1 d . . .
H30A H 0.1654 0.5634 0.087 0.027 Uiso 1 1 calc R . .
H30B H 0.1331 0.5704 0.0375 0.027 Uiso 1 1 calc R . .
C31 C 0.2868(3) 0.6813(3) 0.01010(12) 0.0234(8) Uani 1 1 d . . .
H31A H 0.2563 0.7191 0.0046 0.028 Uiso 1 1 calc R . .
H31B H 0.2633 0.6333 -0.0131 0.028 Uiso 1 1 calc R . .
C32 C 0.3870(3) 0.7356(3) 0.00987(12) 0.0224(8) Uani 1 1 d . . .
H32A H 0.4171 0.6975 0.0155 0.027 Uiso 1 1 calc R . .
H32B H 0.4001 0.7595 -0.019 0.027 Uiso 1 1 calc R . .
C33 C 0.0157(3) 0.4677(4) 0.38562(16) 0.0452(14) Uani 1 1 d . . .
H33A H 0.0183 0.4572 0.417 0.054 Uiso 1 1 calc R . .
H33B H -0.0466 0.4301 0.3724 0.054 Uiso 1 1 calc R . .
C34 C 0.0377(4) 0.5619(4) 0.38049(18) 0.0509(15) Uani 1 1 d . . .
H34A H 0.0234 0.5697 0.3496 0.061 Uiso 1 1 calc R . .
H34B H -0.001 0.5772 0.3977 0.061 Uiso 1 1 calc R . .
C35 C 0.1603(4) 0.6339(5) 0.44248(17) 0.0503(15) Uani 1 1 d . . .
H35A H 0.1362 0.5748 0.4545 0.06 Uiso 1 1 calc R . .
H35B H 0.135 0.6688 0.4568 0.06 Uiso 1 1 calc R . .
C36 C 0.2615(3) 0.6796(4) 0.45145(17) 0.0430(13) Uani 1 1 d . . .
H36A H 0.2861 0.735 0.4361 0.052 Uiso 1 1 calc R . .
H36B H 0.2791 0.695 0.483 0.052 Uiso 1 1 calc R . .
C37 C 0.2930(3) 0.5586(4) 0.46944(14) 0.0404(12) Uani 1 1 d . . .
H37A H 0.2362 0.5408 0.4826 0.048 Uiso 1 1 calc R . .
H37B H 0.3432 0.5882 0.4927 0.048 Uiso 1 1 calc R . .
C38 C 0.2959(3) 0.4769(4) 0.45181(14) 0.0403(12) Uani 1 1 d . . .
H38A H 0.3561 0.4929 0.4426 0.048 Uiso 1 1 calc R . .
H38B H 0.2854 0.4346 0.4749 0.048 Uiso 1 1 calc R . .
C39 C 0.1330(3) 0.3766(4) 0.42375(15) 0.0402(12) Uani 1 1 d . . .
H39A H 0.116 0.4062 0.4464 0.048 Uiso 1 1 calc R . .
H39B H 0.1291 0.3206 0.4347 0.048 Uiso 1 1 calc R . .
C40 C 0.0708(3) 0.3582(3) 0.38272(15) 0.0385(11) Uani 1 1 d . . .
H40A H 0.0868 0.3265 0.3607 0.046 Uiso 1 1 calc R . .
H40B H 0.0083 0.3198 0.3886 0.046 Uiso 1 1 calc R . .
C41 C 0.9266(3) 0.9841(3) 0.41584(14) 0.0276(9) Uani 1 1 d . . .
H41A H 0.9842 1.0271 0.4061 0.033 Uiso 1 1 calc R . .
H41B H 0.9389 0.9714 0.4462 0.033 Uiso 1 1 calc R . .
C42 C 0.8619(3) 1.0241(3) 0.41431(15) 0.0332(10) Uani 1 1 d . . .
H42A H 0.8086 0.9857 0.4288 0.04 Uiso 1 1 calc R . .
H42B H 0.8914 1.0826 0.4305 0.04 Uiso 1 1 calc R . .
C43 C 0.9007(3) 1.1063(3) 0.34623(15) 0.0322(10) Uani 1 1 d . . .
H43A H 0.9577 1.1016 0.3495 0.039 Uiso 1 1 calc R . .
H43B H 0.9123 1.1644 0.3595 0.039 Uiso 1 1 calc R . .
C44 C 0.8676(3) 1.0995(3) 0.29840(15) 0.0310(10) Uani 1 1 d . . .
H44A H 0.8089 1.1008 0.2953 0.037 Uiso 1 1 calc R . .
H44B H 0.9107 1.151 0.2842 0.037 Uiso 1 1 calc R . .
C45 C 0.9448(3) 1.0288(3) 0.26446(15) 0.0293(9) Uani 1 1 d . . .
H45A H 0.9932 1.0674 0.287 0.035 Uiso 1 1 calc R . .
H45B H 0.956 1.0586 0.2368 0.035 Uiso 1 1 calc R . .
C46 C 0.9489(3) 0.9420(3) 0.25908(14) 0.0278(9) Uani 1 1 d . . .
H46A H 0.9052 0.9057 0.2343 0.033 Uiso 1 1 calc R . .
H46B H 1.0097 0.9535 0.2524 0.033 Uiso 1 1 calc R . .
C47 C 1.0007(3) 0.9249(3) 0.33631(14) 0.0268(9) Uani 1 1 d . . .
H47A H 1.0256 0.9899 0.341 0.032 Uiso 1 1 calc R . .
H47B H 1.0499 0.9111 0.3297 0.032 Uiso 1 1 calc R . .
C48 C 0.9619(3) 0.8805(3) 0.37693(14) 0.0252(8) Uani 1 1 d . . .
H48A H 0.9373 0.8157 0.372 0.03 Uiso 1 1 calc R . .
H48B H 1.0102 0.9003 0.4015 0.03 Uiso 1 1 calc R . .
C49 C 0.4756(3) 0.3348(3) 0.09359(13) 0.0218(8) Uani 1 1 d . . .
H49A H 0.5141 0.3707 0.0718 0.026 Uiso 1 1 calc R . .
H49B H 0.5029 0.2978 0.1059 0.026 Uiso 1 1 calc R . .
C50 C 0.4772(2) 0.3969(2) 0.12978(11) 0.0146(7) Uani 1 1 d . . .
C51 C 0.1227(2) 0.3248(3) 0.11360(12) 0.0187(7) Uani 1 1 d . . .
H51A H 0.06 0.2951 0.1209 0.022 Uiso 1 1 calc R . .
H51B H 0.1277 0.3718 0.0938 0.022 Uiso 1 1 calc R . .
C52 C 0.1853(2) 0.3666(2) 0.15492(11) 0.0156(7) Uani 1 1 d . . .
C53 C 0.3777(3) 0.1873(2) 0.25420(13) 0.0228(8) Uani 1 1 d . . .
H53A H 0.3141 0.1491 0.2431 0.027 Uiso 1 1 calc R . .
H53B H 0.4155 0.1768 0.2343 0.027 Uiso 1 1 calc R . .
C54 C 0.3951(2) 0.2824(2) 0.25245(11) 0.0152(7) Uani 1 1 d . . .
C55 C 0.5182(3) 0.3977(3) 0.42205(12) 0.0195(8) Uani 1 1 d . . .
H55A H 0.5648 0.4248 0.4471 0.023 Uiso 1 1 calc R . .
H55B H 0.4608 0.3923 0.431 0.023 Uiso 1 1 calc R . .
C56 C 0.5442(2) 0.4584(2) 0.38464(11) 0.0164(7) Uani 1 1 d . . .
C57 C 0.7372(3) 0.4113(3) 0.24066(14) 0.0287(9) Uani 1 1 d . . .
H57A H 0.764 0.4121 0.2706 0.034 Uiso 1 1 calc R . .
H57B H 0.701 0.3486 0.2301 0.034 Uiso 1 1 calc R . .
C58 C 0.6749(2) 0.4536(2) 0.24223(12) 0.0167(7) Uani 1 1 d . . .
C59 C 0.8439(2) 0.7358(3) 0.14385(13) 0.0204(8) Uani 1 1 d . . .
H59A H 0.8531 0.7672 0.1166 0.024 Uiso 1 1 calc R . .
H59B H 0.8822 0.779 0.1679 0.024 Uiso 1 1 calc R . .
C60 C 0.7464(2) 0.6998(2) 0.15195(11) 0.0164(7) Uani 1 1 d . . .
C61 C 0.5126(2) 0.8298(2) 0.06278(12) 0.0190(7) Uani 1 1 d . . .
H61A H 0.5412 0.8905 0.0767 0.023 Uiso 1 1 calc R . .
H61B H 0.5488 0.8284 0.0395 0.023 Uiso 1 1 calc R . .
C62 C 0.5127(2) 0.7656(2) 0.09645(11) 0.0153(7) Uani 1 1 d . . .
C63 C 0.1939(3) 0.6938(3) 0.15560(12) 0.0195(8) Uani 1 1 d . . .
H63A H 0.1291 0.6528 0.1545 0.023 Uiso 1 1 calc R . .
H63B H 0.2082 0.7404 0.1788 0.023 Uiso 1 1 calc R . .
C64 C 0.2470(2) 0.6433(2) 0.16790(11) 0.0138(7) Uani 1 1 d . . .
C65 C 0.0637(3) 0.4367(3) 0.31830(12) 0.0274(9) Uani 1 1 d . . .
H65A H 0.0475 0.4834 0.3086 0.033 Uiso 1 1 calc R . .
H65B H 0.0131 0.3788 0.3079 0.033 Uiso 1 1 calc R . .
C66 C 0.1471(2) 0.4474(2) 0.29798(12) 0.0176(7) Uani 1 1 d . . .
C67 C 0.3905(3) 0.6724(3) 0.42527(16) 0.0377(12) Uani 1 1 d . . .
H67A H 0.4332 0.6824 0.4515 0.045 Uiso 1 1 calc R . .
H67B H 0.3977 0.731 0.4165 0.045 Uiso 1 1 calc R . .
C68 C 0.4159(2) 0.6298(3) 0.38899(12) 0.0191(8) Uani 1 1 d . . .
C69 C 0.8193(3) 0.8282(3) 0.40707(12) 0.0234(8) Uani 1 1 d . . .
H69A H 0.7875 0.8512 0.425 0.028 Uiso 1 1 calc R . .
H69B H 0.8469 0.7991 0.4264 0.028 Uiso 1 1 calc R . .
C70 C 0.7519(2) 0.7606(2) 0.37288(12) 0.0176(7) Uani 1 1 d . . .
C71 C 0.7868(3) 0.9854(3) 0.24024(14) 0.0294(9) Uani 1 1 d . . .
H71A H 0.8149 1.0026 0.2129 0.035 Uiso 1 1 calc R . .
H71B H 0.7481 1.0149 0.2429 0.035 Uiso 1 1 calc R . .
C72 C 0.7282(2) 0.8861(2) 0.23718(11) 0.0155(7) Uani 1 1 d . . .
N1 N 0.3869(2) 0.2765(2) 0.07131(10) 0.0201(7) Uani 1 1 d . . .
N2 N 0.2668(2) 0.3377(2) 0.02689(10) 0.0225(7) Uani 1 1 d . . .
H2A H 0.2816 0.3405 0.0564 0.027 Uiso 1 1 calc R . .
H2B H 0.3029 0.392 0.0171 0.027 Uiso 1 1 calc R . .
N3 N 0.1425(2) 0.2605(2) 0.09111(10) 0.0190(6) Uani 1 1 d . . .
N4 N 0.2563(2) 0.1912(2) 0.13379(11) 0.0218(7) Uani 1 1 d . . .
H4A H 0.2738 0.2486 0.1265 0.026 Uiso 1 1 calc R . .
H4B H 0.248 0.189 0.1628 0.026 Uiso 1 1 calc R . .
N5 N 0.3953(2) 0.1598(2) 0.29735(11) 0.0214(7) Uani 1 1 d . . .
N6 N 0.3289(2) 0.1901(2) 0.37598(11) 0.0231(7) Uani 1 1 d . . .
H6A H 0.2759 0.1918 0.3668 0.028 Uiso 1 1 calc R . .
H6B H 0.3732 0.232 0.3617 0.028 Uiso 1 1 calc R . .
N7 N 0.5083(2) 0.3100(2) 0.41113(10) 0.0198(7) Uani 1 1 d . . .
N8 N 0.5787(2) 0.2749(2) 0.33443(10) 0.0226(7) Uani 1 1 d . . .
H8A H 0.5322 0.2898 0.3344 0.027 Uiso 1 1 calc R . .
H8B H 0.6296 0.3253 0.3299 0.027 Uiso 1 1 calc R . .
N9 N 0.8104(2) 0.4528(2) 0.21314(11) 0.0258(7) Uani 1 1 d . . .
N10 N 0.9450(2) 0.6358(2) 0.22332(11) 0.0255(7) Uani 1 1 d . . .
H10A H 0.9524 0.653 0.2523 0.031 Uiso 1 1 calc R . .
H10B H 0.8849 0.6143 0.2138 0.031 Uiso 1 1 calc R . .
N11 N 0.8717(2) 0.6659(2) 0.14040(10) 0.0204(7) Uani 1 1 d . . .
N12 N 0.7414(2) 0.4822(2) 0.12752(11) 0.0235(7) Uani 1 1 d . . .
H12A H 0.69 0.4786 0.1122 0.028 Uiso 1 1 calc R . .
H12B H 0.7539 0.5191 0.1519 0.028 Uiso 1 1 calc R . .
N13 N 0.4222(2) 0.8092(2) 0.04354(10) 0.0186(6) Uani 1 1 d . . .
N14 N 0.3606(2) 0.9062(2) 0.09616(11) 0.0219(7) Uani 1 1 d . . .
H14A H 0.3659 0.856 0.1031 0.026 Uiso 1 1 calc R . .
H14B H 0.3783 0.9428 0.121 0.026 Uiso 1 1 calc R . .
N15 N 0.2108(2) 0.7352(2) 0.11405(10) 0.0179(6) Uani 1 1 d . . .
N16 N 0.2687(2) 0.6433(2) 0.05327(10) 0.0194(6) Uani 1 1 d . . .
H16A H 0.3036 0.6871 0.0744 0.023 Uiso 1 1 calc R . .
H16B H 0.2875 0.6 0.0552 0.023 Uiso 1 1 calc R . .
N17 N 0.0767(2) 0.4417(3) 0.36554(11) 0.0289(8) Uani 1 1 d . . .
N18 N 0.1331(3) 0.6241(3) 0.39439(13) 0.0444(11) Uani 1 1 d . . .
H18A H 0.1443 0.6789 0.3848 0.053 Uiso 1 1 calc R . .
H18B H 0.1688 0.6054 0.3809 0.053 Uiso 1 1 calc R . .
N19 N 0.2991(2) 0.6215(3) 0.43675(12) 0.0299(8) Uani 1 1 d . . .
N20 N 0.2258(2) 0.4344(3) 0.41390(11) 0.0302(8) Uani 1 1 d . . .
H20A H 0.2243 0.4784 0.3973 0.036 Uiso 1 1 calc R . .
H20B H 0.2437 0.4014 0.3971 0.036 Uiso 1 1 calc R . .
N21 N 0.8902(2) 0.9023(2) 0.38804(10) 0.0218(7) Uani 1 1 d . . .
N22 N 0.8324(2) 1.0347(2) 0.36877(12) 0.0302(8) Uani 1 1 d . . .
H22A H 0.8145 0.9822 0.3529 0.036 Uiso 1 1 calc R . .
H22B H 0.783 1.045 0.369 0.036 Uiso 1 1 calc R . .
N23 N 0.8581(2) 1.0178(2) 0.27681(11) 0.0244(7) Uani 1 1 d . . .
N24 N 0.9279(2) 0.8921(2) 0.29932(11) 0.0233(7) Uani 1 1 d . . .
H24A H 0.8778 0.8932 0.3086 0.028 Uiso 1 1 calc R . .
H24B H 0.9133 0.8341 0.2922 0.028 Uiso 1 1 calc R . .
O1 O 0.49743(15) 0.48152(15) 0.22594(7) 0.0125(5) Uani 1 1 d . . .
O2 O 0.30206(15) 0.41817(15) 0.25367(7) 0.0122(5) Uani 1 1 d . . .
O3 O 0.32608(16) 0.57784(16) 0.27780(8) 0.0144(5) Uani 1 1 d . . .
O4 O 0.46903(16) 0.53035(16) 0.31056(7) 0.0134(5) Uani 1 1 d . . .
O5 O 0.63947(15) 0.59012(15) 0.30517(8) 0.0133(5) Uani 1 1 d . . .
O6 O 0.59540(16) 0.72207(16) 0.30775(8) 0.0151(5) Uani 1 1 d . . .
O7 O 0.62095(16) 0.66543(15) 0.22242(8) 0.0131(5) Uani 1 1 d . . .
O8 O 0.52354(15) 0.60429(15) 0.14793(7) 0.0126(5) Uani 1 1 d . . .
O9 O 0.48088(16) 0.71652(16) 0.18774(8) 0.0144(5) Uani 1 1 d . . .
O10 O 0.35756(15) 0.52587(15) 0.19147(7) 0.0123(5) Uani 1 1 d . . .
O11 O 0.55518(16) 0.45568(16) 0.14334(8) 0.0167(5) Uani 1 1 d . . .
O12 O 0.40580(16) 0.38633(16) 0.14417(8) 0.0156(5) Uani 1 1 d . . .
O13 O 0.35992(17) 0.30047(16) 0.21859(8) 0.0161(5) Uani 1 1 d . . .
O14 O 0.44478(17) 0.33737(16) 0.28297(8) 0.0170(5) Uani 1 1 d . . .
O15 O 0.62301(17) 0.42774(17) 0.27191(8) 0.0175(5) Uani 1 1 d . . .
O16 O 0.67707(16) 0.50841(16) 0.21502(8) 0.0167(5) Uani 1 1 d . . .
O17 O 0.58638(17) 0.78888(16) 0.12046(8) 0.0181(5) Uani 1 1 d . . .
O18 O 0.44234(16) 0.69569(16) 0.09895(8) 0.0154(5) Uani 1 1 d . . .
O19 O 0.30516(16) 0.64710(17) 0.14436(8) 0.0166(5) Uani 1 1 d . . .
O20 O 0.22804(18) 0.60180(17) 0.20209(8) 0.0195(5) Uani 1 1 d . . .
O21 O 0.24606(16) 0.34547(16) 0.16617(8) 0.0150(5) Uani 1 1 d . . .
O22 O 0.17007(17) 0.42267(17) 0.17603(8) 0.0174(5) Uani 1 1 d . . .
O23 O 0.14618(17) 0.45797(18) 0.25732(8) 0.0184(5) Uani 1 1 d . . .
O24 O 0.20957(16) 0.44527(17) 0.32171(8) 0.0169(5) Uani 1 1 d . . .
O25 O 0.35600(17) 0.56272(17) 0.36824(8) 0.0192(5) Uani 1 1 d . . .
O26 O 0.49732(17) 0.66834(17) 0.38213(9) 0.0207(6) Uani 1 1 d . . .
O27 O 0.55390(16) 0.43118(17) 0.34902(8) 0.0166(5) Uani 1 1 d . . .
O28 O 0.55339(17) 0.53595(17) 0.39326(8) 0.0181(5) Uani 1 1 d . . .
O29 O 0.67982(17) 0.70358(17) 0.38588(8) 0.0197(5) Uani 1 1 d . . .
O30 O 0.77101(16) 0.76565(16) 0.33448(8) 0.0161(5) Uani 1 1 d . . .
O31 O 0.74470(17) 0.84015(16) 0.26435(8) 0.0176(5) Uani 1 1 d . . .
O32 O 0.66455(17) 0.85683(16) 0.20661(8) 0.0192(5) Uani 1 1 d . . .
O33 O 0.69954(16) 0.61900(16) 0.15455(8) 0.0166(5) Uani 1 1 d . . .
O34 O 0.71936(17) 0.75826(17) 0.15565(9) 0.0195(5) Uani 1 1 d . . .
O35 O 0.28016(15) 0.02146(12) -0.00915(5) 0.0486(9) Uani 0.438(11) 1 d P . .
O36 O 0.45519(18) 0.73698(18) 0.26904(9) 0.0227(6) Uani 1 1 d . . .
O38 O 0.77933(17) 0.40684(17) 0.35185(7) 0.0481(11) Uani 0.675(12) 1 d P . .
O39 O 0.0542(2) 0.93662(16) 0.16452(9) 0.0472(14) Uani 0.837(12) 1 d P . .
O41 O 0.1629(2) 0.25361(19) 0.26657(10) 0.0318(7) Uani 1 1 d . . .
O42 O 0.1538(3) 0.0961(5) 0.21345(13) 0.0534(12) Uani 1 1 d . . .
O43 O 0.5363(2) 0.5878(2) 0.06308(9) 0.0285(6) Uani 1 1 d . . .
O45 O 0.7915(3) 0.5824(2) 0.34989(10) 0.0500(10) Uani 1 1 d . . .
O46 O 0.0172(3) 0.2763(2) 0.22976(13) 0.0526(10) Uani 1 1 d . . .
O47 O 0.6246(3) 0.9839(3) 0.15660(15) 0.0633(12) Uani 1 1 d . . .
O49 O 0.1398(3) 0.1615(3) 0.46178(14) 0.0678(13) Uani 1 1 d . . .
O50 O 0.5957(3) 0.0123(3) 0.29574(14) 0.0550(10) Uani 1 1 d . . .
O51 O 0.0305(2) 0.4789(3) 0.14183(13) 0.0489(9) Uani 1 1 d . . .
O52 O 0.3942(3) 0.0167(2) 0.16662(14) 0.0537(10) Uani 1 1 d . . .
O53 O 0.5329(3) 0.5794(3) 0.47820(11) 0.0555(11) Uani 1 1 d . . .
O54 O 0.4504(3) 0.8582(2) 0.16709(11) 0.0448(9) Uani 1 1 d . . .
O55 O 0.6551(3) 0.8850(3) 0.35410(18) 0.0769(15) Uani 1 1 d . . .
O56 O 0.0619(3) 0.4365(5) -0.0199(2) 0.112(3) Uani 1 1 d . . .
O57 O 0.6615(4) 0.1170(3) 0.21825(15) 0.0760(15) Uani 1 1 d . . .
O58 O 0.9041(4) 0.9972(4) 0.14695(18) 0.0970(19) Uani 1 1 d . . .
O59 O 0.8219(3) 0.2705(3) 0.3248(2) 0.0891(17) Uani 1 1 d . . .
O60 O 0.2293(3) 0.6493(3) 0.32239(15) 0.0641(12) Uani 1 1 d . . .
O61 O 0.7665(4) 0.5944(4) 0.44156(18) 0.0845(16) Uani 1 1 d . . .
O62 O 0.8296(4) 0.2521(4) 0.24196(18) 0.0816(16) Uani 1 1 d . . .
O63 O 0.9097(4) 0.1676(4) 0.16051(19) 0.104(2) Uani 1 1 d . . .
O64 O 0.2857(3) 0.2972(3) 0.50719(14) 0.0827(17) Uani 1 1 d . . .
O65 O 0.7148(3) 0.1148(3) 0.36932(16) 0.0640(12) Uani 1 1 d . . .
O66 O 0.6722(5) 0.0677(5) 0.0813(2) 0.095(3) Uani 0.851(17) 1 d P . .
O67 O 0.8121(3) 0.3763(4) 0.43974(17) 0.0886(17) Uani 1 1 d . . .
O68 O 0.7665(3) 0.8809(3) 0.08518(16) 0.0788(15) Uani 1 1 d . . .
O69A O 0.2488(5) 0.9686(5) 0.2106(2) 0.067(2) Uiso 0.692(8) 1 d P . .
O69B O 0.1949(11) 0.9612(10) 0.2096(5) 0.060(4) Uiso 0.308(8) 1 d P . .
O70A O 0.4225(4) 0.8798(4) 0.2548(2) 0.0546(17) Uiso 0.692(8) 1 d P . .
O70B O 0.4336(10) 0.8821(10) 0.2999(5) 0.067(5) Uiso 0.308(8) 1 d P . .
O71 O 0.1048(5) 0.0527(4) -0.0024(3) 0.154(4) Uani 1 1 d . . .
O72 O 0.0009(4) 0.1453(6) 0.5055(2) 0.142(3) Uani 1 1 d . . .
O73A O 0.9980(7) 0.8508(8) 0.0623(4) 0.081(3) Uiso 0.5 1 d P . .
O73B O 0.9943(7) 0.9068(7) 0.0590(3) 0.070(2) Uiso 0.5 1 d P . .
O74 O 0.3698(5) 0.1796(7) 0.5486(3) 0.160(4) Uani 1 1 d . . .
O75 O 0.8975(7) 0.2602(5) 0.4587(3) 0.170(6) Uani 0.97(2) 1 d P . .
O76A O 0.1505(6) 0.0085(6) 0.4739(3) 0.095(3) Uiso 0.760(14) 1 d P . .
O76B O 0.2252(19) 0.0574(18) 0.4947(9) 0.100(11) Uiso 0.240(14) 1 d P . .
O77 O 0.8291(6) 0.2471(7) 0.1050(4) 0.190(5) Uani 1 1 d . . .
O78 O 0.0196(5) 0.3084(5) 0.5398(2) 0.0741(19) Uiso 0.7 1 d P . .
O79 O 0.4538(8) 0.0038(9) 0.4087(5) 0.137(4) Uiso 0.7 1 d P . .
O80 O 0.1112(8) 0.8261(8) 0.0040(4) 0.102(7) Uani 0.51(2) 1 d P . .
O81 O 0.1501(9) 0.7974(8) 0.3721(4) 0.147(4) Uiso 0.7 1 d P . .
O82A O 0.7044(12) 0.1253(12) 0.4596(5) 0.137(6) Uiso 0.563(16) 1 d P . .
O82B O 0.7546(11) 0.1877(11) 0.4552(5) 0.092(5) Uiso 0.437(16) 1 d P . .
O83A O 0.5748(6) 0.1703(5) 0.0859(2) 0.048(3) Uiso 0.568(19) 1 d P . .
O83B O 0.6375(12) 0.1869(9) 0.0939(4) 0.126(7) Uiso 0.60(3) 1 d P . .
O84 O 0.3077(7) 0.9025(7) 0.2302(4) 0.039(3) Uiso 0.308(8) 1 d P . .
O85 O 0.5759(10) 0.1350(10) 0.4857(5) 0.133(8) Uiso 0.55(2) 1 d P . .
O76C O 0.3204(10) 0.0308(10) 0.4941(5) 0.191(7) Uiso 0.760(14) 1 d P . .
O87 O 0.1635(10) 0.7312(10) 0.2720(5) 0.067(6) Uiso 0.324(16) 1 d P . .
O89 O 0.9548(11) 0.6526(13) 0.3134(5) 0.042(6) Uiso 0.267(18) 1 d P . .
O90 O 0.0313(6) 0.7708(6) 0.0371(3) 0.048(3) Uiso 0.407(14) 1 d P . .
O92 O 0.1752(6) 0.1386(5) 0.2070(3) 0.027(3) Uiso 0.437(14) 1 d P . .
O93 O 0.1685(6) 0.8211(5) -0.0164(3) 0.055(3) Uiso 0.511(18) 1 d P . .
O94 O 0.2268(17) 0.9203(16) 0.4243(8) 0.166(9) Uiso 0.4 1 d P . .
O95 O 0.5209(17) 0.0868(17) 0.5606(8) 0.122(8) Uiso 0.3 1 d P . .
O96 O 0.3663(17) -0.0986(17) 0.3685(8) 0.125(8) Uiso 0.3 1 d P . .
O97 O 0.4506(10) 0.0356(10) 0.4350(5) 0.100(6) Uiso 0.437(16) 1 d P . .
Cl1 Cl 0.32400(6) 0.50140(6) 0.09057(3) 0.01769(17) Uani 1 1 d . . .
Cl2 Cl 0.81564(6) 0.70283(6) 0.25355(3) 0.02037(18) Uani 1 1 d . . .
Cl3 Cl 0.33068(6) 0.36972(6) 0.35506(3) 0.02090(18) Uani 1 1 d . . .
Cl4 Cl 0.36313(7) 0.50950(6) -0.02455(3) 0.0254(2) Uani 1 1 d . . .
Cl5 Cl 0.13352(7) 0.16457(7) 0.36025(4) 0.0345(2) Uani 1 1 d . . .
Cl6 Cl 0.54813(8) 0.20779(8) 0.18060(4) 0.0372(3) Uani 1 1 d . . .
Cl7A Cl 0.93946(17) 0.3682(2) 0.04828(8) 0.0573(12) Uani 0.599(7) 1 d P . .
Cl7B Cl 0.9408(3) 0.4313(4) 0.05614(15) 0.0710(18) Uani 0.401(7) 1 d P . .
Cl8 Cl 0.28016(15) 0.02146(12) -0.00915(5) 0.0486(9) Uani 0.562(11) 1 d P . .
Cl9A Cl 0.0650(2) 0.4343(4) 0.51911(11) 0.085(2) Uani 0.528(9) 1 d P . .
Cl9B Cl 0.0667(12) 0.4942(13) 0.5067(6) 0.073(7) Uiso 0.122(9) 1 d P . .
Cl9C Cl 0 0.5 0.5 0.070(11) Uiso 0.100(10) 2 d SP . .
Cl10 Cl 0.21814(18) 0.81166(19) 0.26931(9) 0.0568(11) Uani 0.561(6) 1 d P . .
Cl11 Cl 0.77933(17) 0.40684(17) 0.35185(7) 0.0481(11) Uani 0.325(12) 1 d P . .
Cl12 Cl 0.0542(2) 0.93662(16) 0.16452(9) 0.0472(14) Uani 0.163(12) 1 d P . .
Cl13 Cl 0.9948(3) 0.7139(4) 0.31745(12) 0.0750(19) Uani 0.509(9) 1 d P . .
Fe1 Fe 0.58899(3) 0.55323(3) 0.190685(15) 0.01166(10) Uani 1 1 d . . .
Fe2 Fe 0.37427(3) 0.42104(3) 0.201511(15) 0.01128(10) Uani 1 1 d . . .
Fe3 Fe 0.53005(3) 0.46886(3) 0.285596(15) 0.01195(10) Uani 1 1 d . . .
Fe4 Fe 0.34658(3) 0.49006(3) 0.313070(15) 0.01203(10) Uani 1 1 d . . .
Fe5 Fe 0.56536(3) 0.62403(3) 0.347104(16) 0.01302(10) Uani 1 1 d . . .
Fe6 Fe 0.68860(3) 0.70902(3) 0.275957(15) 0.01202(10) Uani 1 1 d . . .
Fe7 Fe 0.60183(3) 0.73400(3) 0.177297(16) 0.01302(10) Uani 1 1 d . . .
Fe8 Fe 0.40258(3) 0.60681(3) 0.149263(15) 0.01095(10) Uani 1 1 d . . .
Fe9 Fe 0.25822(3) 0.50759(3) 0.224430(15) 0.01267(10) Uani 1 1 d . . .

loop_
_atom_site_aniso_label
_atom_site_aniso_U_11
_atom_site_aniso_U_22
_atom_site_aniso_U_33
_atom_site_aniso_U_23
_atom_site_aniso_U_13
_atom_site_aniso_U_12
C1 0.027(2) 0.026(2) 0.0182(19) -0.0023(16) 0.0092(16) 0.0067(17)
C2 0.034(2) 0.027(2) 0.0159(19) -0.0037(16) 0.0073(16) 0.0096(18)
C3 0.032(2) 0.029(2) 0.0153(18) -0.0007(16) 0.0027(16) 0.0127(18)
C4 0.025(2) 0.024(2) 0.0168(19) -0.0068(15) 0.0004(15) 0.0060(17)
C5 0.023(2) 0.0196(19) 0.025(2) 0.0015(15) 0.0081(16) 0.0039(16)
C6 0.026(2) 0.0159(18) 0.028(2) 0.0027(15) 0.0089(17) 0.0047(16)
C7 0.031(2) 0.022(2) 0.029(2) 0.0051(16) 0.0091(17) 0.0132(18)
C8 0.027(2) 0.020(2) 0.029(2) -0.0026(16) 0.0089(17) 0.0088(17)
C9 0.031(2) 0.022(2) 0.027(2) 0.0033(17) 0.0011(18) 0.0070(18)
C10 0.034(2) 0.020(2) 0.031(2) 0.0077(17) 0.0062(18) 0.0095(18)
C11 0.028(2) 0.027(2) 0.024(2) 0.0106(16) 0.0116(17) 0.0127(18)
C12 0.029(2) 0.025(2) 0.0181(19) 0.0096(16) 0.0054(16) 0.0117(17)
C13 0.023(2) 0.033(2) 0.022(2) 0.0019(16) -0.0006(16) 0.0153(18)
C14 0.028(2) 0.034(2) 0.024(2) 0.0028(17) 0.0010(17) 0.0200(19)
C15 0.030(2) 0.032(2) 0.023(2) -0.0015(17) 0.0049(17) 0.0176(19)
C16 0.034(2) 0.022(2) 0.025(2) 0.0006(16) -0.0011(17) 0.0161(18)
C17 0.029(2) 0.044(3) 0.027(2) 0.0052(19) 0.0050(18) 0.025(2)
C18 0.024(2) 0.042(3) 0.032(2) -0.0010(19) 0.0045(18) 0.022(2)
C19 0.0145(18) 0.035(2) 0.035(2) -0.0041(19) 0.0002(17) 0.0102(17)
C20 0.0139(18) 0.039(2) 0.031(2) 0.0036(18) 0.0093(16) 0.0108(18)
C21 0.024(2) 0.038(2) 0.0171(19) 0.0058(17) 0.0078(16) 0.0142(18)
C22 0.027(2) 0.037(2) 0.0175(19) -0.0010(17) 0.0072(16) 0.0153(19)
C23 0.026(2) 0.028(2) 0.036(2) 0.0004(18) 0.0075(18) 0.0121(18)
C24 0.027(2) 0.033(2) 0.033(2) 0.0045(18) 0.0106(18) 0.0190(19)
C25 0.029(2) 0.026(2) 0.028(2) 0.0169(17) 0.0114(17) 0.0158(18)
C26 0.025(2) 0.020(2) 0.045(3) 0.0116(18) 0.0135(19) 0.0109(17)
C27 0.0209(19) 0.022(2) 0.033(2) 0.0080(17) 0.0043(17) 0.0121(16)
C28 0.0203(19) 0.0203(19) 0.033(2) 0.0057(16) 0.0081(17) 0.0102(16)
C29 0.0175(18) 0.025(2) 0.0216(19) 0.0019(15) -0.0004(15) 0.0071(16)
C30 0.0198(19) 0.0196(19) 0.0211(19) 0.0002(15) -0.0021(15) 0.0043(16)
C31 0.028(2) 0.029(2) 0.0133(18) 0.0024(15) -0.0015(15) 0.0133(18)
C32 0.029(2) 0.028(2) 0.0144(18) 0.0047(15) 0.0040(15) 0.0168(18)
C33 0.019(2) 0.086(4) 0.028(2) -0.011(2) 0.0063(18) 0.022(3)
C34 0.044(3) 0.094(5) 0.036(3) -0.004(3) 0.004(2) 0.051(3)
C35 0.039(3) 0.086(4) 0.037(3) -0.012(3) 0.009(2) 0.037(3)
C36 0.034(3) 0.057(3) 0.039(3) -0.018(2) 0.012(2) 0.020(2)
C37 0.028(2) 0.072(4) 0.018(2) -0.009(2) -0.0012(17) 0.020(2)
C38 0.034(2) 0.070(4) 0.020(2) 0.011(2) 0.0021(19) 0.026(3)
C39 0.039(3) 0.048(3) 0.029(2) 0.015(2) 0.016(2) 0.014(2)
C40 0.030(2) 0.040(3) 0.030(2) 0.005(2) 0.0144(19) 0.000(2)
C41 0.023(2) 0.023(2) 0.026(2) -0.0057(16) -0.0056(16) 0.0022(17)
C42 0.033(2) 0.033(2) 0.029(2) -0.0083(18) -0.0027(19) 0.012(2)
C43 0.025(2) 0.020(2) 0.040(3) -0.0074(18) -0.0068(19) 0.0019(17)
C44 0.029(2) 0.0143(19) 0.043(3) 0.0012(17) -0.0039(19) 0.0053(17)
C45 0.021(2) 0.021(2) 0.032(2) 0.0043(17) 0.0028(17) -0.0021(17)
C46 0.022(2) 0.028(2) 0.026(2) 0.0019(17) 0.0062(16) 0.0036(17)
C47 0.0128(18) 0.027(2) 0.033(2) 0.0015(17) 0.0009(16) 0.0031(16)
C48 0.0172(18) 0.026(2) 0.028(2) 0.0018(17) -0.0002(16) 0.0065(16)
C49 0.0184(18) 0.0220(19) 0.0219(19) -0.0062(15) 0.0068(15) 0.0058(16)
C50 0.0178(17) 0.0136(16) 0.0124(16) 0.0037(13) 0.0050(13) 0.0065(14)
C51 0.0178(18) 0.0229(19) 0.0146(17) -0.0026(14) 0.0013(14) 0.0088(15)
C52 0.0146(17) 0.0154(17) 0.0130(16) 0.0026(13) 0.0055(13) 0.0027(14)
C53 0.032(2) 0.0165(18) 0.0196(19) 0.0006(15) -0.0035(16) 0.0122(17)
C54 0.0144(16) 0.0151(17) 0.0151(17) 0.0030(13) 0.0065(14) 0.0049(14)
C55 0.0219(19) 0.0243(19) 0.0125(17) 0.0043(14) 0.0030(14) 0.0104(16)
C56 0.0099(16) 0.0223(19) 0.0135(17) 0.0023(14) 0.0000(13) 0.0044(14)
C57 0.029(2) 0.040(2) 0.032(2) 0.0172(19) 0.0186(18) 0.025(2)
C58 0.0144(17) 0.0182(18) 0.0174(18) -0.0006(14) 0.0035(14) 0.0070(15)
C59 0.0127(17) 0.0228(19) 0.0234(19) 0.0057(15) 0.0082(15) 0.0048(15)
C60 0.0137(17) 0.0224(19) 0.0121(16) 0.0053(14) 0.0035(13) 0.0067(15)
C61 0.0190(18) 0.0190(18) 0.0188(18) 0.0071(14) 0.0057(15) 0.0076(15)
C62 0.0181(17) 0.0174(17) 0.0129(16) 0.0009(13) 0.0053(14) 0.0096(15)
C63 0.0190(18) 0.0247(19) 0.0188(18) 0.0053(15) 0.0052(15) 0.0128(16)
C64 0.0121(16) 0.0107(16) 0.0155(17) -0.0027(13) 0.0007(13) 0.0027(13)
C65 0.0142(18) 0.050(3) 0.0163(19) -0.0017(17) 0.0036(15) 0.0123(18)
C66 0.0116(16) 0.0198(18) 0.0158(17) -0.0015(14) 0.0035(14) 0.0020(14)
C67 0.021(2) 0.045(3) 0.037(3) -0.022(2) 0.0101(19) 0.007(2)
C68 0.0172(18) 0.025(2) 0.0151(17) -0.0041(15) 0.0020(14) 0.0100(16)
C69 0.0197(19) 0.024(2) 0.0164(18) -0.0028(15) -0.0010(15) 0.0010(16)
C70 0.0160(17) 0.0182(18) 0.0160(17) -0.0015(14) -0.0006(14) 0.0058(15)
C71 0.027(2) 0.0160(19) 0.032(2) 0.0052(16) -0.0083(18) 0.0005(17)
C72 0.0122(16) 0.0152(17) 0.0166(17) 0.0001(13) 0.0031(13) 0.0037(14)
N1 0.0213(16) 0.0173(16) 0.0165(15) -0.0039(12) 0.0063(13) 0.0035(13)
N2 0.0297(18) 0.0202(16) 0.0130(15) 0.0004(12) 0.0062(13) 0.0065(14)
N3 0.0216(16) 0.0190(16) 0.0136(15) -0.0022(12) 0.0029(12) 0.0066(13)
N4 0.0271(17) 0.0169(16) 0.0214(16) 0.0039(13) 0.0091(14) 0.0087(14)
N5 0.0249(17) 0.0179(16) 0.0214(17) 0.0043(13) 0.0009(13) 0.0099(14)
N6 0.0210(16) 0.0221(17) 0.0244(17) 0.0075(13) 0.0053(13) 0.0073(14)
N7 0.0205(16) 0.0231(17) 0.0172(15) 0.0053(13) 0.0043(13) 0.0106(14)
N8 0.0218(16) 0.0264(17) 0.0220(17) 0.0016(13) 0.0049(13) 0.0124(14)
N9 0.0232(17) 0.037(2) 0.0263(18) 0.0080(15) 0.0123(14) 0.0195(16)
N10 0.0205(17) 0.038(2) 0.0222(17) -0.0032(15) 0.0041(13) 0.0165(16)
N11 0.0134(15) 0.0272(17) 0.0208(16) 0.0015(13) 0.0067(12) 0.0085(13)
N12 0.0187(16) 0.0279(18) 0.0232(17) -0.0025(14) 0.0031(13) 0.0098(14)
N13 0.0227(16) 0.0179(15) 0.0175(15) 0.0061(12) 0.0046(13) 0.0106(13)
N14 0.0207(16) 0.0160(15) 0.0308(18) 0.0025(13) 0.0046(14) 0.0096(13)
N15 0.0182(15) 0.0162(15) 0.0198(16) 0.0028(12) 0.0017(12) 0.0082(13)
N16 0.0227(16) 0.0190(16) 0.0152(15) 0.0005(12) -0.0016(12) 0.0090(13)
N17 0.0172(16) 0.048(2) 0.0167(16) -0.0010(15) 0.0086(13) 0.0090(16)
N18 0.054(3) 0.062(3) 0.035(2) -0.002(2) 0.010(2) 0.041(2)
N19 0.0172(16) 0.044(2) 0.0261(18) -0.0109(16) 0.0066(14) 0.0111(16)
N20 0.033(2) 0.041(2) 0.0173(17) 0.0076(15) 0.0067(15) 0.0160(17)
N21 0.0155(15) 0.0205(16) 0.0204(16) -0.0039(13) -0.0005(13) 0.0008(13)
N22 0.0240(18) 0.0254(18) 0.036(2) -0.0048(15) -0.0041(15) 0.0079(15)
N23 0.0197(16) 0.0152(16) 0.0286(18) -0.0008(13) -0.0055(14) 0.0011(13)
N24 0.0172(16) 0.0207(17) 0.0240(17) -0.0007(13) 0.0045(13) 0.0013(13)
O1 0.0108(11) 0.0129(12) 0.0110(11) 0.0006(9) 0.0032(9) 0.0026(9)
O2 0.0118(11) 0.0128(11) 0.0103(11) 0.0006(9) 0.0030(9) 0.0037(9)
O3 0.0164(12) 0.0162(12) 0.0115(11) 0.0012(9) 0.0038(9) 0.0077(10)
O4 0.0113(11) 0.0162(12) 0.0107(11) -0.0003(9) 0.0034(9) 0.0041(10)
O5 0.0111(11) 0.0141(12) 0.0126(11) 0.0010(9) 0.0029(9) 0.0034(10)
O6 0.0126(12) 0.0154(12) 0.0156(12) 0.0007(9) 0.0050(9) 0.0043(10)
O7 0.0119(11) 0.0127(12) 0.0128(12) -0.0001(9) 0.0019(9) 0.0037(10)
O8 0.0121(11) 0.0136(12) 0.0116(11) 0.0014(9) 0.0042(9) 0.0048(10)
O9 0.0133(12) 0.0140(12) 0.0145(12) -0.0004(9) 0.0017(9) 0.0050(10)
O10 0.0119(11) 0.0127(11) 0.0113(11) 0.0014(9) 0.0038(9) 0.0043(9)
O11 0.0158(12) 0.0170(13) 0.0150(12) -0.0025(10) 0.0050(10) 0.0048(10)
O12 0.0154(12) 0.0180(13) 0.0127(12) -0.0008(10) 0.0044(10) 0.0063(10)
O13 0.0191(13) 0.0133(12) 0.0146(12) 0.0022(9) 0.0027(10) 0.0060(10)
O14 0.0207(13) 0.0135(12) 0.0131(12) 0.0020(10) 0.0024(10) 0.0042(10)
O15 0.0178(13) 0.0212(13) 0.0162(12) 0.0029(10) 0.0057(10) 0.0104(11)
O16 0.0148(12) 0.0185(13) 0.0183(13) 0.0038(10) 0.0054(10) 0.0082(10)
O17 0.0148(12) 0.0174(13) 0.0187(13) 0.0071(10) 0.0038(10) 0.0038(10)
O18 0.0146(12) 0.0150(12) 0.0144(12) 0.0039(9) 0.0032(10) 0.0043(10)
O19 0.0139(12) 0.0223(13) 0.0155(12) 0.0023(10) 0.0027(10) 0.0097(11)
O20 0.0257(14) 0.0217(13) 0.0160(13) 0.0049(10) 0.0077(11) 0.0139(12)
O21 0.0131(12) 0.0142(12) 0.0150(12) 0.0011(9) 0.0023(9) 0.0036(10)
O22 0.0171(12) 0.0216(13) 0.0131(12) -0.0027(10) 0.0002(10) 0.0087(11)
O23 0.0145(12) 0.0274(14) 0.0113(12) 0.0010(10) 0.0020(10) 0.0075(11)
O24 0.0115(12) 0.0240(13) 0.0130(12) 0.0040(10) 0.0044(10) 0.0055(10)
O25 0.0149(12) 0.0251(14) 0.0132(12) -0.0037(10) 0.0037(10) 0.0049(11)
O26 0.0155(13) 0.0213(14) 0.0222(14) -0.0052(11) 0.0065(10) 0.0048(11)
O27 0.0160(12) 0.0231(13) 0.0109(12) 0.0025(10) 0.0034(10) 0.0087(11)
O28 0.0200(13) 0.0198(13) 0.0113(12) 0.0009(10) 0.0021(10) 0.0060(11)
O29 0.0131(12) 0.0224(14) 0.0139(12) 0.0000(10) 0.0019(10) -0.0005(11)
O30 0.0130(12) 0.0177(13) 0.0132(12) -0.0016(10) 0.0010(9) 0.0033(10)
O31 0.0155(12) 0.0121(12) 0.0204(13) 0.0023(10) 0.0005(10) 0.0023(10)
O32 0.0183(13) 0.0149(13) 0.0219(13) 0.0008(10) -0.0018(11) 0.0060(11)
O33 0.0124(12) 0.0190(13) 0.0169(12) 0.0018(10) 0.0068(10) 0.0047(10)
O34 0.0138(12) 0.0181(13) 0.0259(14) 0.0075(11) 0.0073(11) 0.0055(11)
O35 0.0864(17) 0.0376(11) 0.0233(10) 0.0079(7) 0.0092(8) 0.0286(10)
O36 0.0212(14) 0.0230(14) 0.0202(14) 0.0017(11) 0.0024(11) 0.0067(11)
O38 0.0580(18) 0.0591(18) 0.0378(15) 0.0027(10) -0.0002(10) 0.0369(14)
O39 0.057(2) 0.0184(16) 0.050(2) 0.0099(11) 0.0249(14) -0.0011(12)
O41 0.0366(17) 0.0228(15) 0.0264(15) 0.0030(12) 0.0085(13) 0.0041(13)
O42 0.035(2) 0.095(4) 0.0239(19) -0.014(2) 0.0025(16) 0.025(3)
O43 0.0299(16) 0.0429(18) 0.0165(14) 0.0017(12) 0.0074(12) 0.0190(14)
O45 0.097(3) 0.0323(18) 0.0219(16) 0.0029(14) 0.0018(18) 0.031(2)
O46 0.051(2) 0.038(2) 0.055(2) 0.0039(17) 0.0090(19) 0.0066(18)
O47 0.069(3) 0.054(3) 0.066(3) -0.018(2) -0.013(2) 0.031(2)
O49 0.047(2) 0.078(3) 0.048(2) -0.010(2) 0.0053(19) 0.002(2)
O50 0.047(2) 0.046(2) 0.075(3) -0.008(2) -0.009(2) 0.0272(19)
O51 0.042(2) 0.051(2) 0.060(2) -0.0092(18) 0.0065(18) 0.0259(18)
O52 0.052(2) 0.0325(19) 0.070(3) -0.0207(18) 0.003(2) 0.0151(18)
O53 0.056(2) 0.087(3) 0.0274(18) -0.0063(19) 0.0088(17) 0.035(2)
O54 0.071(3) 0.0331(18) 0.0397(19) 0.0009(15) -0.0025(18) 0.0339(19)
O55 0.054(3) 0.031(2) 0.120(4) -0.036(2) -0.017(3) 0.0034(19)
O56 0.065(3) 0.167(6) 0.122(5) -0.107(4) -0.046(3) 0.082(4)
O57 0.118(4) 0.073(3) 0.058(3) -0.014(2) -0.017(3) 0.067(3)
O58 0.092(4) 0.081(4) 0.075(4) 0.001(3) 0.001(3) 0.004(3)
O59 0.062(3) 0.058(3) 0.143(5) -0.007(3) 0.020(3) 0.023(3)
O60 0.082(3) 0.060(3) 0.073(3) 0.010(2) 0.045(3) 0.045(2)
O61 0.094(4) 0.100(4) 0.080(4) 0.028(3) 0.007(3) 0.061(3)
O62 0.102(4) 0.088(4) 0.092(4) 0.046(3) 0.041(3) 0.069(3)
O63 0.100(4) 0.076(4) 0.084(4) -0.017(3) 0.021(3) -0.006(3)
O64 0.081(3) 0.069(3) 0.046(3) -0.008(2) 0.015(2) -0.013(3)
O65 0.062(3) 0.064(3) 0.089(3) 0.008(2) 0.016(2) 0.048(2)
O66 0.138(7) 0.086(5) 0.093(5) 0.027(4) 0.039(4) 0.073(5)
O67 0.059(3) 0.134(5) 0.073(3) 0.009(3) 0.023(3) 0.040(3)
O68 0.073(3) 0.079(3) 0.067(3) 0.028(3) 0.024(3) 0.015(3)
O71 0.159(7) 0.069(4) 0.168(7) -0.054(4) 0.100(6) -0.020(4)
O72 0.058(3) 0.248(9) 0.069(4) -0.024(5) 0.008(3) 0.024(5)
O74 0.079(5) 0.235(10) 0.137(6) -0.066(6) 0.033(4) 0.044(5)
O75 0.243(12) 0.112(7) 0.167(9) 0.044(6) 0.135(9) 0.069(7)
O77 0.121(7) 0.174(9) 0.231(11) -0.114(8) -0.015(7) 0.036(6)
O80 0.078(9) 0.094(9) 0.106(11) -0.002(7) -0.047(8) 0.026(7)
Cl1 0.0238(4) 0.0149(4) 0.0113(4) -0.0009(3) 0.0004(3) 0.0063(3)
Cl2 0.0142(4) 0.0235(4) 0.0230(4) -0.0025(3) 0.0058(3) 0.0076(4)
Cl3 0.0178(4) 0.0208(4) 0.0222(4) 0.0094(3) 0.0049(3) 0.0063(4)
Cl4 0.0256(5) 0.0260(5) 0.0228(5) 0.0036(4) 0.0096(4) 0.0086(4)
Cl5 0.0175(5) 0.0314(6) 0.0416(6) 0.0079(5) 0.0008(4) -0.0001(4)
Cl6 0.0344(6) 0.0342(6) 0.0370(6) -0.0014(5) 0.0059(5) 0.0100(5)
Cl7A 0.0518(15) 0.063(2) 0.0423(14) 0.0159(12) -0.0076(10) 0.0155(12)
Cl7B 0.069(3) 0.088(5) 0.071(3) 0.006(2) 0.014(2) 0.047(3)
Cl8 0.0864(17) 0.0376(11) 0.0233(10) 0.0079(7) 0.0092(8) 0.0286(10)
Cl9A 0.056(2) 0.153(5) 0.0435(19) -0.007(2) 0.0184(14) 0.043(2)
Cl10 0.0508(16) 0.0617(19) 0.0654(19) 0.0122(13) 0.0004(12) 0.0329(14)
Cl11 0.0580(18) 0.0591(18) 0.0378(15) 0.0027(10) -0.0002(10) 0.0369(14)
Cl12 0.057(2) 0.0184(16) 0.050(2) 0.0099(11) 0.0249(14) -0.0011(12)
Cl13 0.087(3) 0.094(4) 0.062(2) -0.0255(19) -0.0118(18) 0.060(3)
Fe1 0.0108(2) 0.0121(2) 0.0111(2) 0.00154(18) 0.00426(18) 0.00382(19)
Fe2 0.0116(2) 0.0112(2) 0.0100(2) 0.00100(17) 0.00352(18) 0.00375(19)
Fe3 0.0116(2) 0.0132(2) 0.0101(2) 0.00107(18) 0.00314(18) 0.00445(19)
Fe4 0.0098(2) 0.0147(2) 0.0094(2) 0.00082(18) 0.00302(18) 0.00329(19)
Fe5 0.0104(2) 0.0146(2) 0.0110(2) -0.00093(18) 0.00332(18) 0.00256(19)
Fe6 0.0099(2) 0.0125(2) 0.0114(2) 0.00038(18) 0.00272(18) 0.00284(19)
Fe7 0.0111(2) 0.0122(2) 0.0135(2) 0.00221(18) 0.00249(18) 0.00290(19)
Fe8 0.0109(2) 0.0117(2) 0.0094(2) 0.00185(18) 0.00294(18) 0.00391(19)
Fe9 0.0132(2) 0.0153(2) 0.0092(2) 0.00136(18) 0.00386(18) 0.0056(2)

loop_
_atom_type_symbol
_atom_type_description
_atom_type_scat_dispersion_real
_atom_type_scat_dispersion_imag
_atom_type_scat_source
C C 0.0033 0.0016 'International Tables Vol C Tables 4.2.6.8 and 6.1.1.4'
H H 0 0 'International Tables Vol C Tables 4.2.6.8 and 6.1.1.4'
N N 0.0061 0.0033 'International Tables Vol C Tables 4.2.6.8 and 6.1.1.4'
O O 0.0106 0.006 'International Tables Vol C Tables 4.2.6.8 and 6.1.1.4'
Cl Cl 0.1484 0.1585 'International Tables Vol C Tables 4.2.6.8 and 6.1.1.4'
Fe Fe 0.3463 0.8444 'International Tables Vol C Tables 4.2.6.8 and 6.1.1.4'

loop_
_geom_angle_atom_site_label_1
_geom_angle_atom_site_label_2
_geom_angle_atom_site_label_3
_geom_angle
_geom_angle_site_symmetry_1
_geom_angle_site_symmetry_3
_geom_angle_publ_flag
N1 C1 C2 111.3(3) . . ?
N1 C1 H1A 109.4 . . ?
C2 C1 H1A 109.4 . . ?
N1 C1 H1B 109.4 . . ?
C2 C1 H1B 109.4 . . ?
H1A C1 H1B 108 . . ?
N2 C2 C1 108.7(3) . . ?
N2 C2 H2C 109.9 . . ?
C1 C2 H2C 109.9 . . ?
N2 C2 H2D 109.9 . . ?
C1 C2 H2D 109.9 . . ?
H2C C2 H2D 108.3 . . ?
N2 C3 C4 112.1(3) . . ?
N2 C3 H3A 109.2 . . ?
C4 C3 H3A 109.2 . . ?
N2 C3 H3B 109.2 . . ?
C4 C3 H3B 109.2 . . ?
H3A C3 H3B 107.9 . . ?
N3 C4 C3 112.2(3) . . ?
N3 C4 H4C 109.2 . . ?
C3 C4 H4C 109.2 . . ?
N3 C4 H4D 109.2 . . ?
C3 C4 H4D 109.2 . . ?
H4C C4 H4D 107.9 . . ?
N3 C5 C6 109.2(3) . . ?
N3 C5 H5A 109.8 . . ?
C6 C5 H5A 109.8 . . ?
N3 C5 H5B 109.8 . . ?
C6 C5 H5B 109.8 . . ?
H5A C5 H5B 108.3 . . ?
N4 C6 C5 108.8(3) . . ?
N4 C6 H6C 109.9 . . ?
C5 C6 H6C 109.9 . . ?
N4 C6 H6D 109.9 . . ?
C5 C6 H6D 109.9 . . ?
H6C C6 H6D 108.3 . . ?
N4 C7 C8 111.5(3) . . ?
N4 C7 H7A 109.3 . . ?
C8 C7 H7A 109.3 . . ?
N4 C7 H7B 109.3 . . ?
C8 C7 H7B 109.3 . . ?
H7A C7 H7B 108 . . ?
N1 C8 C7 111.5(3) . . ?
N1 C8 H8C 109.3 . . ?
C7 C8 H8C 109.3 . . ?
N1 C8 H8D 109.3 . . ?
C7 C8 H8D 109.3 . . ?
H8C C8 H8D 108 . . ?
N5 C9 C10 111.0(3) . . ?
N5 C9 H9A 109.4 . . ?
C10 C9 H9A 109.4 . . ?
N5 C9 H9B 109.4 . . ?
C10 C9 H9B 109.4 . . ?
H9A C9 H9B 108 . . ?
N6 C10 C9 109.0(3) . . ?
N6 C10 H10C 109.9 . . ?
C9 C10 H10C 109.9 . . ?
N6 C10 H10D 109.9 . . ?
C9 C10 H10D 109.9 . . ?
H10C C10 H10D 108.3 . . ?
N6 C11 C12 111.3(3) . . ?
N6 C11 H11A 109.4 . . ?
C12 C11 H11A 109.4 . . ?
N6 C11 H11B 109.4 . . ?
C12 C11 H11B 109.4 . . ?
H11A C11 H11B 108 . . ?
N7 C12 C11 111.7(3) . . ?
N7 C12 H12C 109.3 . . ?
C11 C12 H12C 109.3 . . ?
N7 C12 H12D 109.3 . . ?
C11 C12 H12D 109.3 . . ?
H12C C12 H12D 107.9 . . ?
N7 C13 C14 109.9(3) . . ?
N7 C13 H13A 109.7 . . ?
C14 C13 H13A 109.7 . . ?
N7 C13 H13B 109.7 . . ?
C14 C13 H13B 109.7 . . ?
H13A C13 H13B 108.2 . . ?
N8 C14 C13 108.9(3) . . ?
N8 C14 H14C 109.9 . . ?
C13 C14 H14C 109.9 . . ?
N8 C14 H14D 109.9 . . ?
C13 C14 H14D 109.9 . . ?
H14C C14 H14D 108.3 . . ?
N8 C15 C16 111.7(3) . . ?
N8 C15 H15A 109.3 . . ?
C16 C15 H15A 109.3 . . ?
N8 C15 H15B 109.3 . . ?
C16 C15 H15B 109.3 . . ?
H15A C15 H15B 107.9 . . ?
N5 C16 C15 111.4(3) . . ?
N5 C16 H16C 109.3 . . ?
C15 C16 H16C 109.3 . . ?
N5 C16 H16D 109.3 . . ?
C15 C16 H16D 109.3 . . ?
H16C C16 H16D 108 . . ?
N9 C17 C18 111.2(3) . . ?
N9 C17 H17A 109.4 . . ?
C18 C17 H17A 109.4 . . ?
N9 C17 H17B 109.4 . . ?
C18 C17 H17B 109.4 . . ?
H17A C17 H17B 108 . . ?
N10 C18 C17 108.9(3) . . ?
N10 C18 H18C 109.9 . . ?
C17 C18 H18C 109.9 . . ?
N10 C18 H18D 109.9 . . ?
C17 C18 H18D 109.9 . . ?
H18C C18 H18D 108.3 . . ?
N10 C19 C20 111.6(3) . . ?
N10 C19 H19A 109.3 . . ?
C20 C19 H19A 109.3 . . ?
N10 C19 H19B 109.3 . . ?
C20 C19 H19B 109.3 . . ?
H19A C19 H19B 108 . . ?
N11 C20 C19 111.5(3) . . ?
N11 C20 H20C 109.3 . . ?
C19 C20 H20C 109.3 . . ?
N11 C20 H20D 109.3 . . ?
C19 C20 H20D 109.3 . . ?
H20C C20 H20D 108 . . ?
N11 C21 C22 110.7(3) . . ?
N11 C21 H21A 109.5 . . ?
C22 C21 H21A 109.5 . . ?
N11 C21 H21B 109.5 . . ?
C22 C21 H21B 109.5 . . ?
H21A C21 H21B 108.1 . . ?
N12 C22 C21 109.1(3) . . ?
N12 C22 H22C 109.9 . . ?
C21 C22 H22C 109.9 . . ?
N12 C22 H22D 109.9 . . ?
C21 C22 H22D 109.9 . . ?
H22C C22 H22D 108.3 . . ?
N12 C23 C24 111.5(4) . . ?
N12 C23 H23A 109.3 . . ?
C24 C23 H23A 109.3 . . ?
N12 C23 H23B 109.3 . . ?
C24 C23 H23B 109.3 . . ?
H23A C23 H23B 108 . . ?
N9 C24 C23 112.1(3) . . ?
N9 C24 H24C 109.2 . . ?
C23 C24 H24C 109.2 . . ?
N9 C24 H24D 109.2 . . ?
C23 C24 H24D 109.2 . . ?
H24C C24 H24D 107.9 . . ?
N13 C25 C26 111.6(3) . . ?
N13 C25 H25A 109.3 . . ?
C26 C25 H25A 109.3 . . ?
N13 C25 H25B 109.3 . . ?
C26 C25 H25B 109.3 . . ?
H25A C25 H25B 108 . . ?
N14 C26 C25 112.1(3) . . ?
N14 C26 H26A 109.2 . . ?
C25 C26 H26A 109.2 . . ?
N14 C26 H26B 109.2 . . ?
C25 C26 H26B 109.2 . . ?
H26A C26 H26B 107.9 . . ?
N14 C27 C28 109.9(3) . . ?
N14 C27 H27A 109.7 . . ?
C28 C27 H27A 109.7 . . ?
N14 C27 H27B 109.7 . . ?
C28 C27 H27B 109.7 . . ?
H27A C27 H27B 108.2 . . ?
N15 C28 C27 110.8(3) . . ?
N15 C28 H28A 109.5 . . ?
C27 C28 H28A 109.5 . . ?
N15 C28 H28B 109.5 . . ?
C27 C28 H28B 109.5 . . ?
H28A C28 H28B 108.1 . . ?
N15 C29 C30 113.6(3) . . ?
N15 C29 H29A 108.9 . . ?
C30 C29 H29A 108.9 . . ?
N15 C29 H29B 108.9 . . ?
C30 C29 H29B 108.9 . . ?
H29A C29 H29B 107.7 . . ?
N16 C30 C29 110.9(3) . . ?
N16 C30 H30A 109.5 . . ?
C29 C30 H30A 109.5 . . ?
N16 C30 H30B 109.5 . . ?
C29 C30 H30B 109.5 . . ?
H30A C30 H30B 108.1 . . ?
N16 C31 C32 108.7(3) . . ?
N16 C31 H31A 109.9 . . ?
C32 C31 H31A 109.9 . . ?
N16 C31 H31B 109.9 . . ?
C32 C31 H31B 109.9 . . ?
H31A C31 H31B 108.3 . . ?
N13 C32 C31 110.3(3) . . ?
N13 C32 H32A 109.6 . . ?
C31 C32 H32A 109.6 . . ?
N13 C32 H32B 109.6 . . ?
C31 C32 H32B 109.6 . . ?
H32A C32 H32B 108.1 . . ?
N17 C33 C34 112.9(4) . . ?
N17 C33 H33A 109 . . ?
C34 C33 H33A 109 . . ?
N17 C33 H33B 109 . . ?
C34 C33 H33B 109 . . ?
H33A C33 H33B 107.8 . . ?
N18 C34 C33 113.7(4) . . ?
N18 C34 H34A 108.8 . . ?
C33 C34 H34A 108.8 . . ?
N18 C34 H34B 108.8 . . ?
C33 C34 H34B 108.8 . . ?
H34A C34 H34B 107.7 . . ?
N18 C35 C36 109.9(4) . . ?
N18 C35 H35A 109.7 . . ?
C36 C35 H35A 109.7 . . ?
N18 C35 H35B 109.7 . . ?
C36 C35 H35B 109.7 . . ?
H35A C35 H35B 108.2 . . ?
N19 C36 C35 110.2(4) . . ?
N19 C36 H36A 109.6 . . ?
C35 C36 H36A 109.6 . . ?
N19 C36 H36B 109.6 . . ?
C35 C36 H36B 109.6 . . ?
H36A C36 H36B 108.1 . . ?
N19 C37 C38 113.7(4) . . ?
N19 C37 H37A 108.8 . . ?
C38 C37 H37A 108.8 . . ?
N19 C37 H37B 108.8 . . ?
C38 C37 H37B 108.8 . . ?
H37A C37 H37B 107.7 . . ?
N20 C38 C37 110.5(4) . . ?
N20 C38 H38A 109.6 . . ?
C37 C38 H38A 109.6 . . ?
N20 C38 H38B 109.6 . . ?
C37 C38 H38B 109.6 . . ?
H38A C38 H38B 108.1 . . ?
N20 C39 C40 108.2(4) . . ?
N20 C39 H39A 110.1 . . ?
C40 C39 H39A 110.1 . . ?
N20 C39 H39B 110.1 . . ?
C40 C39 H39B 110.1 . . ?
H39A C39 H39B 108.4 . . ?
N17 C40 C39 110.8(4) . . ?
N17 C40 H40A 109.5 . . ?
C39 C40 H40A 109.5 . . ?
N17 C40 H40B 109.5 . . ?
C39 C40 H40B 109.5 . . ?
H40A C40 H40B 108.1 . . ?
N21 C41 C42 111.4(3) . . ?
N21 C41 H41A 109.3 . . ?
C42 C41 H41A 109.3 . . ?
N21 C41 H41B 109.3 . . ?
C42 C41 H41B 109.3 . . ?
H41A C41 H41B 108 . . ?
N22 C42 C41 111.6(4) . . ?
N22 C42 H42A 109.3 . . ?
C41 C42 H42A 109.3 . . ?
N22 C42 H42B 109.3 . . ?
C41 C42 H42B 109.3 . . ?
H42A C42 H42B 108 . . ?
N22 C43 C44 109.9(3) . . ?
N22 C43 H43A 109.7 . . ?
C44 C43 H43A 109.7 . . ?
N22 C43 H43B 109.7 . . ?
C44 C43 H43B 109.7 . . ?
H43A C43 H43B 108.2 . . ?
N23 C44 C43 111.1(3) . . ?
N23 C44 H44A 109.4 . . ?
C43 C44 H44A 109.4 . . ?
N23 C44 H44B 109.4 . . ?
C43 C44 H44B 109.4 . . ?
H44A C44 H44B 108 . . ?
N23 C45 C46 112.8(3) . . ?
N23 C45 H45A 109 . . ?
C46 C45 H45A 109 . . ?
N23 C45 H45B 109 . . ?
C46 C45 H45B 109 . . ?
H45A C45 H45B 107.8 . . ?
N24 C46 C45 111.2(3) . . ?
N24 C46 H46A 109.4 . . ?
C45 C46 H46A 109.4 . . ?
N24 C46 H46B 109.4 . . ?
C45 C46 H46B 109.4 . . ?
H46A C46 H46B 108 . . ?
N24 C47 C48 108.9(3) . . ?
N24 C47 H47A 109.9 . . ?
C48 C47 H47A 109.9 . . ?
N24 C47 H47B 109.9 . . ?
C48 C47 H47B 109.9 . . ?
H47A C47 H47B 108.3 . . ?
N21 C48 C47 110.8(3) . . ?
N21 C48 H48A 109.5 . . ?
C47 C48 H48A 109.5 . . ?
N21 C48 H48B 109.5 . . ?
C47 C48 H48B 109.5 . . ?
H48A C48 H48B 108.1 . . ?
N1 C49 C50 115.7(3) . . ?
N1 C49 H49A 108.4 . . ?
C50 C49 H49A 108.4 . . ?
N1 C49 H49B 108.4 . . ?
C50 C49 H49B 108.4 . . ?
H49A C49 H49B 107.4 . . ?
O12 C50 O11 125.8(3) . . ?
O12 C50 C49 120.5(3) . . ?
O11 C50 C49 113.7(3) . . ?
N3 C51 C52 112.8(3) . . ?
N3 C51 H51A 109 . . ?
C52 C51 H51A 109 . . ?
N3 C51 H51B 109 . . ?
C52 C51 H51B 109 . . ?
H51A C51 H51B 107.8 . . ?
O21 C52 O22 124.6(3) . . ?
O21 C52 C51 120.3(3) . . ?
O22 C52 C51 115.1(3) . . ?
N5 C53 C54 115.6(3) . . ?
N5 C53 H53A 108.4 . . ?
C54 C53 H53A 108.4 . . ?
N5 C53 H53B 108.4 . . ?
C54 C53 H53B 108.4 . . ?
H53A C53 H53B 107.4 . . ?
O14 C54 O13 125.3(3) . . ?
O14 C54 C53 119.3(3) . . ?
O13 C54 C53 115.3(3) . . ?
N7 C55 C56 113.1(3) . . ?
N7 C55 H55A 109 . . ?
C56 C55 H55A 109 . . ?
N7 C55 H55B 109 . . ?
C56 C55 H55B 109 . . ?
H55A C55 H55B 107.8 . . ?
O27 C56 O28 125.0(3) . . ?
O27 C56 C55 120.4(3) . . ?
O28 C56 C55 114.6(3) . . ?
N9 C57 C58 115.6(3) . . ?
N9 C57 H57A 108.4 . . ?
C58 C57 H57A 108.4 . . ?
N9 C57 H57B 108.4 . . ?
C58 C57 H57B 108.4 . . ?
H57A C57 H57B 107.4 . . ?
O16 C58 O15 125.8(3) . . ?
O16 C58 C57 119.7(3) . . ?
O15 C58 C57 114.5(3) . . ?
N11 C59 C60 112.0(3) . . ?
N11 C59 H59A 109.2 . . ?
C60 C59 H59A 109.2 . . ?
N11 C59 H59B 109.2 . . ?
C60 C59 H59B 109.2 . . ?
H59A C59 H59B 107.9 . . ?
O33 C60 O34 125.3(3) . . ?
O33 C60 C59 120.4(3) . . ?
O34 C60 C59 114.3(3) . . ?
N13 C61 C62 112.4(3) . . ?
N13 C61 H61A 109.1 . . ?
C62 C61 H61A 109.1 . . ?
N13 C61 H61B 109.1 . . ?
C62 C61 H61B 109.1 . . ?
H61A C61 H61B 107.9 . . ?
O18 C62 O17 125.2(3) . . ?
O18 C62 C61 119.1(3) . . ?
O17 C62 C61 115.7(3) . . ?
N15 C63 C64 114.9(3) . . ?
N15 C63 H63A 108.5 . . ?
C64 C63 H63A 108.5 . . ?
N15 C63 H63B 108.5 . . ?
C64 C63 H63B 108.5 . . ?
H63A C63 H63B 107.5 . . ?
O19 C64 O20 126.2(3) . . ?
O19 C64 C63 118.3(3) . . ?
O20 C64 C63 115.4(3) . . ?
N17 C65 C66 112.6(3) . . ?
N17 C65 H65A 109.1 . . ?
C66 C65 H65A 109.1 . . ?
N17 C65 H65B 109.1 . . ?
C66 C65 H65B 109.1 . . ?
H65A C65 H65B 107.8 . . ?
O24 C66 O23 125.4(3) . . ?
O24 C66 C65 118.4(3) . . ?
O23 C66 C65 116.2(3) . . ?
N19 C67 C68 115.1(4) . . ?
N19 C67 H67A 108.5 . . ?
C68 C67 H67A 108.5 . . ?
N19 C67 H67B 108.5 . . ?
C68 C67 H67B 108.5 . . ?
H67A C67 H67B 107.5 . . ?
O25 C68 O26 125.9(3) . . ?
O25 C68 C67 118.6(3) . . ?
O26 C68 C67 115.4(3) . . ?
N21 C69 C70 112.4(3) . . ?
N21 C69 H69A 109.1 . . ?
C70 C69 H69A 109.1 . . ?
N21 C69 H69B 109.1 . . ?
C70 C69 H69B 109.1 . . ?
H69A C69 H69B 107.9 . . ?
O30 C70 O29 125.4(3) . . ?
O30 C70 C69 118.2(3) . . ?
O29 C70 C69 116.3(3) . . ?
N23 C71 C72 114.5(3) . . ?
N23 C71 H71A 108.6 . . ?
C72 C71 H71A 108.6 . . ?
N23 C71 H71B 108.6 . . ?
C72 C71 H71B 108.6 . . ?
H71A C71 H71B 107.6 . . ?
O31 C72 O32 125.3(3) . . ?
O31 C72 C71 119.1(3) . . ?
O32 C72 C71 115.6(3) . . ?
C49 N1 C8 111.9(3) . . ?
C49 N1 C1 112.7(3) . . ?
C8 N1 C1 111.9(3) . . ?
C3 N2 C2 115.7(3) . . ?
C3 N2 H2A 108.3 . . ?
C2 N2 H2A 108.3 . . ?
C3 N2 H2B 108.3 . . ?
C2 N2 H2B 108.3 . . ?
H2A N2 H2B 107.4 . . ?
C51 N3 C4 112.2(3) . . ?
C51 N3 C5 111.3(3) . . ?
C4 N3 C5 110.7(3) . . ?
C7 N4 C6 115.6(3) . . ?
C7 N4 H4A 108.4 . . ?
C6 N4 H4A 108.4 . . ?
C7 N4 H4B 108.4 . . ?
C6 N4 H4B 108.4 . . ?
H4A N4 H4B 107.5 . . ?
C16 N5 C53 111.3(3) . . ?
C16 N5 C9 111.9(3) . . ?
C53 N5 C9 112.8(3) . . ?
C10 N6 C11 115.8(3) . . ?
C10 N6 H6A 108.3 . . ?
C11 N6 H6A 108.3 . . ?
C10 N6 H6B 108.3 . . ?
C11 N6 H6B 108.3 . . ?
H6A N6 H6B 107.4 . . ?
C55 N7 C13 111.1(3) . . ?
C55 N7 C12 112.8(3) . . ?
C13 N7 C12 111.2(3) . . ?
C15 N8 C14 114.9(3) . . ?
C15 N8 H8A 108.6 . . ?
C14 N8 H8A 108.6 . . ?
C15 N8 H8B 108.6 . . ?
C14 N8 H8B 108.6 . . ?
H8A N8 H8B 107.5 . . ?
C24 N9 C57 111.8(4) . . ?
C24 N9 C17 111.4(3) . . ?
C57 N9 C17 112.5(3) . . ?
C18 N10 C19 116.3(3) . . ?
C18 N10 H10A 108.2 . . ?
C19 N10 H10A 108.2 . . ?
C18 N10 H10B 108.2 . . ?
C19 N10 H10B 108.2 . . ?
H10A N10 H10B 107.4 . . ?
C59 N11 C20 112.4(3) . . ?
C59 N11 C21 110.9(3) . . ?
C20 N11 C21 110.9(3) . . ?
C22 N12 C23 114.9(3) . . ?
C22 N12 H12A 108.5 . . ?
C23 N12 H12A 108.5 . . ?
C22 N12 H12B 108.5 . . ?
C23 N12 H12B 108.5 . . ?
H12A N12 H12B 107.5 . . ?
C61 N13 C25 112.0(3) . . ?
C61 N13 C32 112.3(3) . . ?
C25 N13 C32 111.3(3) . . ?
C27 N14 C26 115.4(3) . . ?
C27 N14 H14A 108.4 . . ?
C26 N14 H14A 108.4 . . ?
C27 N14 H14B 108.4 . . ?
C26 N14 H14B 108.4 . . ?
H14A N14 H14B 107.5 . . ?
C63 N15 C29 112.2(3) . . ?
C63 N15 C28 112.1(3) . . ?
C29 N15 C28 110.3(3) . . ?
C31 N16 C30 116.7(3) . . ?
C31 N16 H16A 108.1 . . ?
C30 N16 H16A 108.1 . . ?
C31 N16 H16B 108.1 . . ?
C30 N16 H16B 108.1 . . ?
H16A N16 H16B 107.3 . . ?
C65 N17 C33 113.1(4) . . ?
C65 N17 C40 112.0(4) . . ?
C33 N17 C40 110.5(4) . . ?
C34 N18 C35 115.3(4) . . ?
C34 N18 H18A 108.5 . . ?
C35 N18 H18A 108.5 . . ?
C34 N18 H18B 108.5 . . ?
C35 N18 H18B 108.5 . . ?
H18A N18 H18B 107.5 . . ?
C37 N19 C67 112.8(4) . . ?
C37 N19 C36 109.8(4) . . ?
C67 N19 C36 111.6(4) . . ?
C39 N20 C38 117.0(3) . . ?
C39 N20 H20A 108 . . ?
C38 N20 H20A 108 . . ?
C39 N20 H20B 108 . . ?
C38 N20 H20B 108 . . ?
H20A N20 H20B 107.3 . . ?
C69 N21 C41 112.2(3) . . ?
C69 N21 C48 111.5(3) . . ?
C41 N21 C48 111.4(3) . . ?
C43 N22 C42 115.6(3) . . ?
C43 N22 H22A 108.4 . . ?
C42 N22 H22A 108.4 . . ?
C43 N22 H22B 108.4 . . ?
C42 N22 H22B 108.4 . . ?
H22A N22 H22B 107.4 . . ?
C71 N23 C44 112.2(3) . . ?
C71 N23 C45 112.8(4) . . ?
C44 N23 C45 110.7(3) . . ?
C47 N24 C46 116.0(3) . . ?
C47 N24 H24A 108.3 . . ?
C46 N24 H24A 108.3 . . ?
C47 N24 H24B 108.3 . . ?
C46 N24 H24B 108.3 . . ?
H24A N24 H24B 107.4 . . ?
Fe2 O1 Fe3 120.01(12) . . ?
Fe2 O1 Fe1 120.27(12) . . ?
Fe3 O1 Fe1 119.71(12) . . ?
Fe4 O2 Fe2 129.43(12) . . ?
Fe4 O2 Fe9 93.93(10) . . ?
Fe2 O2 Fe9 91.74(9) . . ?
Fe9 O3 Fe4 102.54(11) . . ?
Fe4 O4 Fe5 126.63(13) . . ?
Fe4 O4 Fe3 128.32(13) . . ?
Fe5 O4 Fe3 102.51(11) . . ?
Fe6 O5 Fe3 130.75(12) . . ?
Fe6 O5 Fe5 94.63(10) . . ?
Fe3 O5 Fe5 92.32(10) . . ?
Fe5 O6 Fe6 100.68(11) . . ?
Fe6 O7 Fe7 126.42(13) . . ?
Fe6 O7 Fe1 128.57(13) . . ?
Fe7 O7 Fe1 102.02(11) . . ?
Fe8 O8 Fe1 130.58(12) . . ?
Fe8 O8 Fe7 95.08(10) . . ?
Fe1 O8 Fe7 91.53(10) . . ?
Fe7 O9 Fe8 101.28(11) . . ?
Fe8 O10 Fe9 127.11(13) . . ?
Fe8 O10 Fe2 128.09(13) . . ?
Fe9 O10 Fe2 102.87(11) . . ?
C50 O11 Fe1 127.2(2) . . ?
C50 O12 Fe2 134.8(2) . . ?
C54 O13 Fe2 127.8(2) . . ?
C54 O14 Fe3 133.2(2) . . ?
C58 O15 Fe3 127.0(2) . . ?
C58 O16 Fe1 134.8(2) . . ?
C62 O17 Fe7 125.5(2) . . ?
C62 O18 Fe8 131.0(2) . . ?
C64 O19 Fe8 134.5(2) . . ?
C64 O20 Fe9 130.3(2) . . ?
C52 O21 Fe2 129.9(2) . . ?
C52 O22 Fe9 123.3(2) . . ?
C66 O23 Fe9 124.7(2) . . ?
C66 O24 Fe4 131.2(2) . . ?
C68 O25 Fe4 135.6(2) . . ?
C68 O26 Fe5 128.9(2) . . ?
C56 O27 Fe3 128.9(2) . . ?
C56 O28 Fe5 123.3(2) . . ?
C70 O29 Fe5 125.6(2) . . ?
C70 O30 Fe6 130.5(2) . . ?
C72 O31 Fe6 135.4(2) . . ?
C72 O32 Fe7 127.8(2) . . ?
C60 O33 Fe1 128.9(2) . . ?
C60 O34 Fe7 123.2(2) . . ?
O93 O80 O90 143.4(11) . . ?
Cl9B Cl9A Cl9C 31.5(10) . . ?
Cl9B Cl9A O78 162.1(10) . . ?
Cl9C Cl9A O78 130.7(3) . . ?
Cl9A Cl9B Cl9C 119.5(16) . . ?
Cl9A Cl9B Cl9B 119.5(16) . 2_566 ?
Cl9C Cl9B Cl9B 0.0(14) . 2_566 ?
Cl9B Cl9C Cl9B 180.000(8) . 2_566 ?
Cl9B Cl9C Cl9A 151.0(10) . 2_566 ?
Cl9B Cl9C Cl9A 29.0(10) 2_566 2_566 ?
Cl9B Cl9C Cl9A 29.0(10) . . ?
Cl9B Cl9C Cl9A 151.0(10) 2_566 . ?
Cl9A Cl9C Cl9A 180.00(19) 2_566 . ?
O87 Cl10 O84 144.5(8) . . ?
O1 Fe1 O7 95.94(10) . . ?
O1 Fe1 O16 93.69(10) . . ?
O7 Fe1 O16 107.20(11) . . ?
O1 Fe1 O11 94.63(10) . . ?
O7 Fe1 O11 164.31(10) . . ?
O16 Fe1 O11 83.61(11) . . ?
O1 Fe1 O8 103.47(10) . . ?
O7 Fe1 O8 80.40(10) . . ?
O16 Fe1 O8 160.54(10) . . ?
O11 Fe1 O8 85.89(10) . . ?
O1 Fe1 O33 170.83(10) . . ?
O7 Fe1 O33 89.07(10) . . ?
O16 Fe1 O33 77.47(10) . . ?
O11 Fe1 O33 82.11(10) . . ?
O8 Fe1 O33 84.90(10) . . ?
O1 Fe2 O10 96.81(10) . . ?
O1 Fe2 O13 93.81(11) . . ?
O10 Fe2 O13 164.73(10) . . ?
O1 Fe2 O12 93.29(10) . . ?
O10 Fe2 O12 106.47(10) . . ?
O13 Fe2 O12 83.77(10) . . ?
O1 Fe2 O2 103.92(10) . . ?
O10 Fe2 O2 80.41(10) . . ?
O13 Fe2 O2 86.41(10) . . ?
O12 Fe2 O2 160.71(10) . . ?
O1 Fe2 O21 170.29(10) . . ?
O10 Fe2 O21 87.96(10) . . ?
O13 Fe2 O21 83.25(10) . . ?
O12 Fe2 O21 77.21(10) . . ?
O2 Fe2 O21 85.18(10) . . ?
O1 Fe3 O4 96.14(10) . . ?
O1 Fe3 O14 93.81(11) . . ?
O4 Fe3 O14 107.11(10) . . ?
O1 Fe3 O15 94.58(10) . . ?
O4 Fe3 O15 163.83(10) . . ?
O14 Fe3 O15 84.17(11) . . ?
O1 Fe3 O5 103.90(10) . . ?
O4 Fe3 O5 79.74(10) . . ?
O14 Fe3 O5 160.35(10) . . ?
O15 Fe3 O5 85.96(10) . . ?
O1 Fe3 O27 170.21(10) . . ?
O4 Fe3 O27 88.67(10) . . ?
O14 Fe3 O27 76.60(11) . . ?
O15 Fe3 O27 82.63(10) . . ?
O5 Fe3 O27 85.32(10) . . ?
O4 Fe4 O3 100.18(11) . . ?
O4 Fe4 O25 97.33(11) . . ?
O3 Fe4 O25 89.23(11) . . ?
O4 Fe4 O2 97.64(10) . . ?
O3 Fe4 O2 81.02(10) . . ?
O25 Fe4 O2 163.36(10) . . ?
O4 Fe4 O24 175.15(10) . . ?
O3 Fe4 O24 82.57(10) . . ?
O25 Fe4 O24 78.64(10) . . ?
O2 Fe4 O24 86.71(10) . . ?
O4 Fe4 Cl3 94.45(9) . . ?
O3 Fe4 Cl3 165.33(8) . . ?
O25 Fe4 Cl3 89.98(8) . . ?
O2 Fe4 Cl3 96.05(7) . . ?
O24 Fe4 Cl3 82.91(8) . . ?
O4 Fe5 O6 99.67(11) . . ?
O4 Fe5 O26 101.55(11) . . ?
O6 Fe5 O26 92.18(11) . . ?
O4 Fe5 O29 166.90(11) . . ?
O6 Fe5 O29 87.67(11) . . ?
O26 Fe5 O29 88.91(11) . . ?
O4 Fe5 O28 89.20(11) . . ?
O6 Fe5 O28 170.87(11) . . ?
O26 Fe5 O28 88.13(11) . . ?
O29 Fe5 O28 83.21(11) . . ?
O4 Fe5 O5 79.42(10) . . ?
O6 Fe5 O5 80.79(10) . . ?
O26 Fe5 O5 172.97(11) . . ?
O29 Fe5 O5 91.17(10) . . ?
O28 Fe5 O5 98.86(10) . . ?
O7 Fe6 O6 98.50(10) . . ?
O7 Fe6 O31 97.87(11) . . ?
O6 Fe6 O31 90.36(11) . . ?
O7 Fe6 O5 96.61(10) . . ?
O6 Fe6 O5 81.36(10) . . ?
O31 Fe6 O5 164.24(10) . . ?
O7 Fe6 O30 176.20(10) . . ?
O6 Fe6 O30 83.29(10) . . ?
O31 Fe6 O30 78.73(11) . . ?
O5 Fe6 O30 86.96(10) . . ?
O7 Fe6 Cl2 93.80(8) . . ?
O6 Fe6 Cl2 167.65(8) . . ?
O31 Fe6 Cl2 89.01(8) . . ?
O5 Fe6 Cl2 96.21(8) . . ?
O30 Fe6 Cl2 84.49(8) . . ?
O7 Fe7 O9 99.22(11) . . ?
O7 Fe7 O34 90.97(11) . . ?
O9 Fe7 O34 169.24(11) . . ?
O7 Fe7 O32 101.24(11) . . ?
O9 Fe7 O32 94.11(11) . . ?
O34 Fe7 O32 87.23(11) . . ?
O7 Fe7 O17 167.48(10) . . ?
O9 Fe7 O17 87.70(11) . . ?
O34 Fe7 O17 81.65(11) . . ?
O32 Fe7 O17 88.56(11) . . ?
O7 Fe7 O8 79.82(10) . . ?
O9 Fe7 O8 80.18(10) . . ?
O34 Fe7 O8 98.38(10) . . ?
O32 Fe7 O8 174.29(10) . . ?
O17 Fe7 O8 91.20(10) . . ?
O10 Fe8 O9 99.75(10) . . ?
O10 Fe8 O19 97.79(10) . . ?
O9 Fe8 O19 88.57(10) . . ?
O10 Fe8 O8 98.04(10) . . ?
O9 Fe8 O8 81.01(10) . . ?
O19 Fe8 O8 162.30(10) . . ?
O10 Fe8 O18 175.09(10) . . ?
O9 Fe8 O18 83.15(10) . . ?
O19 Fe8 O18 78.25(10) . . ?
O8 Fe8 O18 86.29(10) . . ?
O10 Fe8 Cl1 94.09(8) . . ?
O9 Fe8 Cl1 166.17(8) . . ?
O19 Fe8 Cl1 89.79(8) . . ?
O8 Fe8 Cl1 96.91(8) . . ?
O18 Fe8 Cl1 83.06(7) . . ?
O10 Fe9 O3 99.25(10) . . ?
O10 Fe9 O20 100.13(11) . . ?
O3 Fe9 O20 93.43(11) . . ?
O10 Fe9 O22 90.23(10) . . ?
O3 Fe9 O22 169.61(10) . . ?
O20 Fe9 O22 89.03(11) . . ?
O10 Fe9 O23 166.72(11) . . ?
O3 Fe9 O23 87.71(10) . . ?
O20 Fe9 O23 90.65(11) . . ?
O22 Fe9 O23 82.17(10) . . ?
O10 Fe9 O2 79.37(10) . . ?
O3 Fe9 O2 80.14(10) . . ?
O20 Fe9 O2 173.34(10) . . ?
O22 Fe9 O2 97.60(10) . . ?
O23 Fe9 O2 90.81(10) . . ?

loop_
_geom_bond_atom_site_label_1
_geom_bond_atom_site_label_2
_geom_bond_distance
_geom_bond_site_symmetry_2
_geom_bond_publ_flag
C1 N1 1.471(5) . ?
C1 C2 1.508(6) . ?
C1 H1A 0.99 . ?
C1 H1B 0.99 . ?
C2 N2 1.496(5) . ?
C2 H2C 0.99 . ?
C2 H2D 0.99 . ?
C3 N2 1.486(5) . ?
C3 C4 1.519(6) . ?
C3 H3A 0.99 . ?
C3 H3B 0.99 . ?
C4 N3 1.468(5) . ?
C4 H4C 0.99 . ?
C4 H4D 0.99 . ?
C5 N3 1.475(5) . ?
C5 C6 1.507(6) . ?
C5 H5A 0.99 . ?
C5 H5B 0.99 . ?
C6 N4 1.487(5) . ?
C6 H6C 0.99 . ?
C6 H6D 0.99 . ?
C7 N4 1.485(5) . ?
C7 C8 1.527(6) . ?
C7 H7A 0.99 . ?
C7 H7B 0.99 . ?
C8 N1 1.468(5) . ?
C8 H8C 0.99 . ?
C8 H8D 0.99 . ?
C9 N5 1.472(5) . ?
C9 C10 1.516(6) . ?
C9 H9A 0.99 . ?
C9 H9B 0.99 . ?
C10 N6 1.487(5) . ?
C10 H10C 0.99 . ?
C10 H10D 0.99 . ?
C11 N6 1.492(5) . ?
C11 C12 1.513(6) . ?
C11 H11A 0.99 . ?
C11 H11B 0.99 . ?
C12 N7 1.470(5) . ?
C12 H12C 0.99 . ?
C12 H12D 0.99 . ?
C13 N7 1.468(5) . ?
C13 C14 1.515(6) . ?
C13 H13A 0.99 . ?
C13 H13B 0.99 . ?
C14 N8 1.494(5) . ?
C14 H14C 0.99 . ?
C14 H14D 0.99 . ?
C15 N8 1.490(5) . ?
C15 C16 1.510(6) . ?
C15 H15A 0.99 . ?
C15 H15B 0.99 . ?
C16 N5 1.468(5) . ?
C16 H16C 0.99 . ?
C16 H16D 0.99 . ?
C17 N9 1.471(5) . ?
C17 C18 1.516(6) . ?
C17 H17A 0.99 . ?
C17 H17B 0.99 . ?
C18 N10 1.489(5) . ?
C18 H18C 0.99 . ?
C18 H18D 0.99 . ?
C19 N10 1.498(6) . ?
C19 C20 1.511(6) . ?
C19 H19A 0.99 . ?
C19 H19B 0.99 . ?
C20 N11 1.467(5) . ?
C20 H20C 0.99 . ?
C20 H20D 0.99 . ?
C21 N11 1.472(5) . ?
C21 C22 1.502(6) . ?
C21 H21A 0.99 . ?
C21 H21B 0.99 . ?
C22 N12 1.489(5) . ?
C22 H22C 0.99 . ?
C22 H22D 0.99 . ?
C23 N12 1.494(5) . ?
C23 C24 1.509(6) . ?
C23 H23A 0.99 . ?
C23 H23B 0.99 . ?
C24 N9 1.466(5) . ?
C24 H24C 0.99 . ?
C24 H24D 0.99 . ?
C25 N13 1.467(5) . ?
C25 C26 1.523(6) . ?
C25 H25A 0.99 . ?
C25 H25B 0.99 . ?
C26 N14 1.487(5) . ?
C26 H26A 0.99 . ?
C26 H26B 0.99 . ?
C27 N14 1.479(5) . ?
C27 C28 1.519(5) . ?
C27 H27A 0.99 . ?
C27 H27B 0.99 . ?
C28 N15 1.476(5) . ?
C28 H28A 0.99 . ?
C28 H28B 0.99 . ?
C29 N15 1.468(5) . ?
C29 C30 1.519(6) . ?
C29 H29A 0.99 . ?
C29 H29B 0.99 . ?
C30 N16 1.491(5) . ?
C30 H30A 0.99 . ?
C30 H30B 0.99 . ?
C31 N16 1.489(5) . ?
C31 C32 1.510(6) . ?
C31 H31A 0.99 . ?
C31 H31B 0.99 . ?
C32 N13 1.478(5) . ?
C32 H32A 0.99 . ?
C32 H32B 0.99 . ?
C33 N17 1.464(6) . ?
C33 C34 1.484(9) . ?
C33 H33A 0.99 . ?
C33 H33B 0.99 . ?
C34 N18 1.484(7) . ?
C34 H34A 0.99 . ?
C34 H34B 0.99 . ?
C35 N18 1.501(7) . ?
C35 C36 1.510(7) . ?
C35 H35A 0.99 . ?
C35 H35B 0.99 . ?
C36 N19 1.474(6) . ?
C36 H36A 0.99 . ?
C36 H36B 0.99 . ?
C37 N19 1.458(7) . ?
C37 C38 1.505(8) . ?
C37 H37A 0.99 . ?
C37 H37B 0.99 . ?
C38 N20 1.497(6) . ?
C38 H38A 0.99 . ?
C38 H38B 0.99 . ?
C39 N20 1.481(6) . ?
C39 C40 1.500(7) . ?
C39 H39A 0.99 . ?
C39 H39B 0.99 . ?
C40 N17 1.483(6) . ?
C40 H40A 0.99 . ?
C40 H40B 0.99 . ?
C41 N21 1.467(5) . ?
C41 C42 1.515(6) . ?
C41 H41A 0.99 . ?
C41 H41B 0.99 . ?
C42 N22 1.491(6) . ?
C42 H42A 0.99 . ?
C42 H42B 0.99 . ?
C43 N22 1.481(6) . ?
C43 C44 1.517(6) . ?
C43 H43A 0.99 . ?
C43 H43B 0.99 . ?
C44 N23 1.466(5) . ?
C44 H44A 0.99 . ?
C44 H44B 0.99 . ?
C45 N23 1.468(6) . ?
C45 C46 1.513(6) . ?
C45 H45A 0.99 . ?
C45 H45B 0.99 . ?
C46 N24 1.494(5) . ?
C46 H46A 0.99 . ?
C46 H46B 0.99 . ?
C47 N24 1.492(5) . ?
C47 C48 1.519(6) . ?
C47 H47A 0.99 . ?
C47 H47B 0.99 . ?
C48 N21 1.473(5) . ?
C48 H48A 0.99 . ?
C48 H48B 0.99 . ?
C49 N1 1.463(5) . ?
C49 C50 1.517(5) . ?
C49 H49A 0.99 . ?
C49 H49B 0.99 . ?
C50 O12 1.253(4) . ?
C50 O11 1.263(4) . ?
C51 N3 1.460(5) . ?
C51 C52 1.517(5) . ?
C51 H51A 0.99 . ?
C51 H51B 0.99 . ?
C52 O21 1.246(4) . ?
C52 O22 1.276(4) . ?
C53 N5 1.469(5) . ?
C53 C54 1.508(5) . ?
C53 H53A 0.99 . ?
C53 H53B 0.99 . ?
C54 O14 1.261(4) . ?
C54 O13 1.265(4) . ?
C55 N7 1.452(5) . ?
C55 C56 1.521(5) . ?
C55 H55A 0.99 . ?
C55 H55B 0.99 . ?
C56 O27 1.242(4) . ?
C56 O28 1.276(5) . ?
C57 N9 1.469(5) . ?
C57 C58 1.513(5) . ?
C57 H57A 0.99 . ?
C57 H57B 0.99 . ?
C58 O16 1.254(4) . ?
C58 O15 1.268(4) . ?
C59 N11 1.461(5) . ?
C59 C60 1.513(5) . ?
C59 H59A 0.99 . ?
C59 H59B 0.99 . ?
C60 O33 1.245(4) . ?
C60 O34 1.270(5) . ?
C61 N13 1.456(5) . ?
C61 C62 1.519(5) . ?
C61 H61A 0.99 . ?
C61 H61B 0.99 . ?
C62 O18 1.251(4) . ?
C62 O17 1.272(4) . ?
C63 N15 1.463(5) . ?
C63 C64 1.517(5) . ?
C63 H63A 0.99 . ?
C63 H63B 0.99 . ?
C64 O19 1.249(4) . ?
C64 O20 1.264(4) . ?
C65 N17 1.455(5) . ?
C65 C66 1.521(5) . ?
C65 H65A 0.99 . ?
C65 H65B 0.99 . ?
C66 O24 1.237(4) . ?
C66 O23 1.273(4) . ?
C67 N19 1.461(5) . ?
C67 C68 1.519(5) . ?
C67 H67A 0.99 . ?
C67 H67B 0.99 . ?
C68 O25 1.246(5) . ?
C68 O26 1.260(5) . ?
C69 N21 1.464(5) . ?
C69 C70 1.515(5) . ?
C69 H69A 0.99 . ?
C69 H69B 0.99 . ?
C70 O30 1.253(4) . ?
C70 O29 1.268(4) . ?
C71 N23 1.468(5) . ?
C71 C72 1.518(5) . ?
C71 H71A 0.99 . ?
C71 H71B 0.99 . ?
C72 O31 1.249(4) . ?
C72 O32 1.267(4) . ?
N2 H2A 0.92 . ?
N2 H2B 0.92 . ?
N4 H4A 0.92 . ?
N4 H4B 0.92 . ?
N6 H6A 0.92 . ?
N6 H6B 0.92 . ?
N8 H8A 0.92 . ?
N8 H8B 0.92 . ?
N10 H10A 0.92 . ?
N10 H10B 0.92 . ?
N12 H12A 0.92 . ?
N12 H12B 0.92 . ?
N14 H14A 0.92 . ?
N14 H14B 0.92 . ?
N16 H16A 0.92 . ?
N16 H16B 0.92 . ?
N18 H18A 0.92 . ?
N18 H18B 0.92 . ?
N20 H20A 0.92 . ?
N20 H20B 0.92 . ?
N22 H22A 0.92 . ?
N22 H22B 0.92 . ?
N24 H24A 0.92 . ?
N24 H24B 0.92 . ?
O1 Fe2 1.917(2) . ?
O1 Fe3 1.920(2) . ?
O1 Fe1 1.921(2) . ?
O2 Fe4 2.073(2) . ?
O2 Fe2 2.093(2) . ?
O2 Fe9 2.139(2) . ?
O3 Fe9 1.957(3) . ?
O3 Fe4 1.991(3) . ?
O4 Fe4 1.858(2) . ?
O4 Fe5 1.930(3) . ?
O4 Fe3 1.953(2) . ?
O5 Fe6 2.064(2) . ?
O5 Fe3 2.082(3) . ?
O5 Fe5 2.115(2) . ?
O6 Fe5 1.980(3) . ?
O6 Fe6 2.010(2) . ?
O7 Fe6 1.857(2) . ?
O7 Fe7 1.925(2) . ?
O7 Fe1 1.953(2) . ?
O8 Fe8 2.050(2) . ?
O8 Fe1 2.079(2) . ?
O8 Fe7 2.127(3) . ?
O9 Fe7 1.970(2) . ?
O9 Fe8 2.016(3) . ?
O10 Fe8 1.860(2) . ?
O10 Fe9 1.940(2) . ?
O10 Fe2 1.946(2) . ?
O11 Fe1 2.037(3) . ?
O12 Fe2 2.050(2) . ?
O13 Fe2 2.033(3) . ?
O14 Fe3 2.034(3) . ?
O15 Fe3 2.045(3) . ?
O16 Fe1 2.035(3) . ?
O17 Fe7 2.051(3) . ?
O18 Fe8 2.120(3) . ?
O19 Fe8 2.028(2) . ?
O20 Fe9 1.995(3) . ?
O21 Fe2 2.124(3) . ?
O22 Fe9 2.032(3) . ?
O23 Fe9 2.055(3) . ?
O24 Fe4 2.114(2) . ?
O25 Fe4 2.045(3) . ?
O26 Fe5 2.004(3) . ?
O27 Fe3 2.132(3) . ?
O28 Fe5 2.039(3) . ?
O29 Fe5 2.037(3) . ?
O30 Fe6 2.101(3) . ?
O31 Fe6 2.042(3) . ?
O32 Fe7 2.019(3) . ?
O33 Fe1 2.117(3) . ?
O34 Fe7 2.004(3) . ?
O42 O92 0.688(8) . ?
O69A O69B 0.852(15) . ?
O70A O70B 1.388(16) . ?
O73A O73B 0.987(12) . ?
O76A O76B 1.26(3) . ?
O78 Cl9A 2.054(10) . ?
O79 O97 0.990(17) . ?
O80 O93 1.228(16) . ?
O80 O90 1.694(18) . ?
O82A O82B 1.035(17) . ?
O83A O83B 0.964(15) . ?
O84 Cl10 2.097(11) . ?
O87 Cl10 1.266(15) . ?
O89 Cl13 0.949(17) . ?
Cl1 Fe8 2.3649(14) . ?
Cl2 Fe6 2.3433(11) . ?
Cl3 Fe4 2.3615(12) . ?
Cl7A Cl7B 1.084(5) . ?
Cl9A Cl9B 1.080(19) . ?
Cl9A Cl9C 1.941(6) . ?
Cl9B Cl9C 1.166(19) . ?
Cl9B Cl9B 2.33(4) 2_566 ?
Cl9C Cl9B 1.166(19) 2_566 ?
Cl9C Cl9A 1.941(6) 2_566 ?

loop_
_geom_torsion_atom_site_label_1
_geom_torsion_atom_site_label_2
_geom_torsion_atom_site_label_3
_geom_torsion_atom_site_label_4
_geom_torsion
_geom_torsion_site_symmetry_1
_geom_torsion_site_symmetry_2
_geom_torsion_site_symmetry_3
_geom_torsion_site_symmetry_4
_geom_torsion_publ_flag
N1 C1 C2 N2 62.0(4) . . . . ?
N2 C3 C4 N3 52.3(4) . . . . ?
N3 C5 C6 N4 64.6(4) . . . . ?
N4 C7 C8 N1 58.8(4) . . . . ?
N5 C9 C10 N6 61.6(5) . . . . ?
N6 C11 C12 N7 51.9(4) . . . . ?
N7 C13 C14 N8 65.0(4) . . . . ?
N8 C15 C16 N5 57.0(4) . . . . ?
N9 C17 C18 N10 60.8(5) . . . . ?
N10 C19 C20 N11 54.8(5) . . . . ?
N11 C21 C22 N12 61.5(4) . . . . ?
N12 C23 C24 N9 58.5(5) . . . . ?
N13 C25 C26 N14 -49.5(5) . . . . ?
N14 C27 C28 N15 -66.2(4) . . . . ?
N15 C29 C30 N16 -54.6(4) . . . . ?
N16 C31 C32 N13 -61.3(4) . . . . ?
N17 C33 C34 N18 -51.7(6) . . . . ?
N18 C35 C36 N19 -68.8(6) . . . . ?
N19 C37 C38 N20 -53.6(5) . . . . ?
N20 C39 C40 N17 -58.9(5) . . . . ?
N21 C41 C42 N22 -52.2(5) . . . . ?
N22 C43 C44 N23 -64.8(5) . . . . ?
N23 C45 C46 N24 -55.9(5) . . . . ?
N24 C47 C48 N21 -61.1(4) . . . . ?
N1 C49 C50 O12 12.4(5) . . . . ?
N1 C49 C50 O11 -169.0(3) . . . . ?
N3 C51 C52 O21 0.6(5) . . . . ?
N3 C51 C52 O22 -179.3(3) . . . . ?
N5 C53 C54 O14 19.2(5) . . . . ?
N5 C53 C54 O13 -163.3(3) . . . . ?
N7 C55 C56 O27 0.6(5) . . . . ?
N7 C55 C56 O28 180.0(3) . . . . ?
N9 C57 C58 O16 13.3(6) . . . . ?
N9 C57 C58 O15 -167.6(4) . . . . ?
N11 C59 C60 O33 -0.6(5) . . . . ?
N11 C59 C60 O34 179.3(3) . . . . ?
N13 C61 C62 O18 12.5(5) . . . . ?
N13 C61 C62 O17 -166.9(3) . . . . ?
N15 C63 C64 O19 6.1(5) . . . . ?
N15 C63 C64 O20 -174.9(3) . . . . ?
N17 C65 C66 O24 10.9(6) . . . . ?
N17 C65 C66 O23 -169.2(4) . . . . ?
N19 C67 C68 O25 9.1(6) . . . . ?
N19 C67 C68 O26 -172.6(4) . . . . ?
N21 C69 C70 O30 12.3(5) . . . . ?
N21 C69 C70 O29 -167.2(3) . . . . ?
N23 C71 C72 O31 -1.3(6) . . . . ?
N23 C71 C72 O32 178.0(3) . . . . ?
C50 C49 N1 C8 -109.8(4) . . . . ?
C50 C49 N1 C1 123.1(4) . . . . ?
C7 C8 N1 C49 73.6(4) . . . . ?
C7 C8 N1 C1 -158.9(3) . . . . ?
C2 C1 N1 C49 -148.0(3) . . . . ?
C2 C1 N1 C8 85.0(4) . . . . ?
C4 C3 N2 C2 74.1(4) . . . . ?
C1 C2 N2 C3 -169.6(3) . . . . ?
C52 C51 N3 C4 -156.6(3) . . . . ?
C52 C51 N3 C5 78.7(4) . . . . ?
C3 C4 N3 C51 78.4(4) . . . . ?
C3 C4 N3 C5 -156.5(3) . . . . ?
C6 C5 N3 C51 -145.9(3) . . . . ?
C6 C5 N3 C4 88.6(4) . . . . ?
C8 C7 N4 C6 66.7(4) . . . . ?
C5 C6 N4 C7 -169.8(3) . . . . ?
C15 C16 N5 C53 73.5(4) . . . . ?
C15 C16 N5 C9 -159.4(3) . . . . ?
C54 C53 N5 C16 -118.2(4) . . . . ?
C54 C53 N5 C9 115.0(4) . . . . ?
C10 C9 N5 C16 84.9(4) . . . . ?
C10 C9 N5 C53 -148.7(3) . . . . ?
C9 C10 N6 C11 -170.6(3) . . . . ?
C12 C11 N6 C10 76.3(4) . . . . ?
C56 C55 N7 C13 78.8(4) . . . . ?
C56 C55 N7 C12 -155.5(3) . . . . ?
C14 C13 N7 C55 -145.8(3) . . . . ?
C14 C13 N7 C12 87.6(4) . . . . ?
C11 C12 N7 C55 77.6(4) . . . . ?
C11 C12 N7 C13 -156.8(3) . . . . ?
C16 C15 N8 C14 68.8(4) . . . . ?
C13 C14 N8 C15 -169.4(3) . . . . ?
C23 C24 N9 C57 72.8(4) . . . . ?
C23 C24 N9 C17 -160.4(4) . . . . ?
C58 C57 N9 C24 -110.5(4) . . . . ?
C58 C57 N9 C17 123.2(4) . . . . ?
C18 C17 N9 C24 85.2(4) . . . . ?
C18 C17 N9 C57 -148.3(4) . . . . ?
C17 C18 N10 C19 -168.1(3) . . . . ?
C20 C19 N10 C18 72.9(4) . . . . ?
C60 C59 N11 C20 -156.0(3) . . . . ?
C60 C59 N11 C21 79.2(4) . . . . ?
C19 C20 N11 C59 76.3(4) . . . . ?
C19 C20 N11 C21 -159.0(4) . . . . ?
C22 C21 N11 C59 -145.2(3) . . . . ?
C22 C21 N11 C20 89.1(4) . . . . ?
C21 C22 N12 C23 -167.1(3) . . . . ?
C24 C23 N12 C22 69.9(4) . . . . ?
C62 C61 N13 C25 155.1(3) . . . . ?
C62 C61 N13 C32 -78.9(4) . . . . ?
C26 C25 N13 C61 -72.0(4) . . . . ?
C26 C25 N13 C32 161.4(3) . . . . ?
C31 C32 N13 C61 146.0(3) . . . . ?
C31 C32 N13 C25 -87.6(4) . . . . ?
C28 C27 N14 C26 169.2(3) . . . . ?
C25 C26 N14 C27 -74.8(4) . . . . ?
C64 C63 N15 C29 90.2(4) . . . . ?
C64 C63 N15 C28 -145.0(3) . . . . ?
C30 C29 N15 C63 -76.3(4) . . . . ?
C30 C29 N15 C28 157.9(3) . . . . ?
C27 C28 N15 C63 153.1(3) . . . . ?
C27 C28 N15 C29 -81.1(4) . . . . ?
C32 C31 N16 C30 166.8(3) . . . . ?
C29 C30 N16 C31 -79.3(4) . . . . ?
C66 C65 N17 C33 156.3(4) . . . . ?
C66 C65 N17 C40 -78.0(4) . . . . ?
C34 C33 N17 C65 -71.1(5) . . . . ?
C34 C33 N17 C40 162.5(4) . . . . ?
C39 C40 N17 C65 146.5(4) . . . . ?
C39 C40 N17 C33 -86.4(5) . . . . ?
C33 C34 N18 C35 -70.4(6) . . . . ?
C36 C35 N18 C34 165.8(5) . . . . ?
C38 C37 N19 C67 -76.7(5) . . . . ?
C38 C37 N19 C36 158.1(4) . . . . ?
C68 C67 N19 C37 87.8(5) . . . . ?
C68 C67 N19 C36 -148.0(4) . . . . ?
C35 C36 N19 C37 -81.4(5) . . . . ?
C35 C36 N19 C67 152.7(4) . . . . ?
C40 C39 N20 C38 167.1(4) . . . . ?
C37 C38 N20 C39 -81.9(5) . . . . ?
C70 C69 N21 C41 151.6(3) . . . . ?
C70 C69 N21 C48 -82.6(4) . . . . ?
C42 C41 N21 C69 -74.5(4) . . . . ?
C42 C41 N21 C48 159.7(4) . . . . ?
C47 C48 N21 C69 145.9(3) . . . . ?
C47 C48 N21 C41 -87.9(4) . . . . ?
C44 C43 N22 C42 170.3(4) . . . . ?
C41 C42 N22 C43 -72.9(5) . . . . ?
C72 C71 N23 C44 -138.1(4) . . . . ?
C72 C71 N23 C45 96.0(4) . . . . ?
C43 C44 N23 C71 150.1(4) . . . . ?
C43 C44 N23 C45 -82.9(4) . . . . ?
C46 C45 N23 C71 -76.3(4) . . . . ?
C46 C45 N23 C44 157.0(4) . . . . ?
C48 C47 N24 C46 167.8(3) . . . . ?
C45 C46 N24 C47 -75.9(4) . . . . ?
O12 C50 O11 Fe1 -2.3(5) . . . . ?
C49 C50 O11 Fe1 179.2(2) . . . . ?
O11 C50 O12 Fe2 -22.1(6) . . . . ?
C49 C50 O12 Fe2 156.3(3) . . . . ?
O14 C54 O13 Fe2 2.1(5) . . . . ?
C53 C54 O13 Fe2 -175.2(2) . . . . ?
O13 C54 O14 Fe3 -28.7(5) . . . . ?
C53 C54 O14 Fe3 148.5(3) . . . . ?
O16 C58 O15 Fe3 -1.6(5) . . . . ?
C57 C58 O15 Fe3 179.3(3) . . . . ?
O15 C58 O16 Fe1 -21.9(6) . . . . ?
C57 C58 O16 Fe1 157.1(3) . . . . ?
O18 C62 O17 Fe7 -14.5(5) . . . . ?
C61 C62 O17 Fe7 164.8(2) . . . . ?
O17 C62 O18 Fe8 17.2(5) . . . . ?
C61 C62 O18 Fe8 -162.1(2) . . . . ?
O20 C64 O19 Fe8 -7.8(6) . . . . ?
C63 C64 O19 Fe8 171.1(2) . . . . ?
O19 C64 O20 Fe9 -15.7(5) . . . . ?
C63 C64 O20 Fe9 165.3(2) . . . . ?
O22 C52 O21 Fe2 -30.5(5) . . . . ?
C51 C52 O21 Fe2 149.6(3) . . . . ?
O21 C52 O22 Fe9 14.0(5) . . . . ?
C51 C52 O22 Fe9 -166.1(2) . . . . ?
O24 C66 O23 Fe9 -17.9(5) . . . . ?
C65 C66 O23 Fe9 162.2(3) . . . . ?
O23 C66 O24 Fe4 19.0(6) . . . . ?
C65 C66 O24 Fe4 -161.1(3) . . . . ?
O26 C68 O25 Fe4 -8.2(6) . . . . ?
C67 C68 O25 Fe4 169.9(3) . . . . ?
O25 C68 O26 Fe5 -15.6(6) . . . . ?
C67 C68 O26 Fe5 166.2(3) . . . . ?
O28 C56 O27 Fe3 -30.5(5) . . . . ?
C55 C56 O27 Fe3 148.8(3) . . . . ?
O27 C56 O28 Fe5 10.7(5) . . . . ?
C55 C56 O28 Fe5 -168.6(2) . . . . ?
O30 C70 O29 Fe5 -15.0(5) . . . . ?
C69 C70 O29 Fe5 164.4(3) . . . . ?
O29 C70 O30 Fe6 16.5(6) . . . . ?
C69 C70 O30 Fe6 -162.9(3) . . . . ?
O32 C72 O31 Fe6 -0.6(6) . . . . ?
C71 C72 O31 Fe6 178.6(3) . . . . ?
O31 C72 O32 Fe7 -25.2(5) . . . . ?
C71 C72 O32 Fe7 155.6(3) . . . . ?
O34 C60 O33 Fe1 -29.7(5) . . . . ?
C59 C60 O33 Fe1 150.2(3) . . . . ?
O33 C60 O34 Fe7 11.7(5) . . . . ?
C59 C60 O34 Fe7 -168.2(2) . . . . ?
O78 Cl9A Cl9B Cl9C 5(5) . . . . ?
Cl9C Cl9A Cl9B Cl9B 0.000(3) . . . 2_566 ?
O78 Cl9A Cl9B Cl9B 5(5) . . . 2_566 ?
Cl9A Cl9B Cl9C Cl9B -11E1(10) . . . 2_566 ?
Cl9A Cl9B Cl9C Cl9A 180.000(4) . . . 2_566 ?
Cl9B Cl9B Cl9C Cl9A -7E1(10) 2_566 . . 2_566 ?
Cl9B Cl9B Cl9C Cl9A 11E1(10) 2_566 . . . ?
O78 Cl9A Cl9C Cl9B -177.8(18) . . . . ?
Cl9B Cl9A Cl9C Cl9B 180.000(7) . . . 2_566 ?
O78 Cl9A Cl9C Cl9B 2.2(18) . . . 2_566 ?
Cl9B Cl9A Cl9C Cl9A 6E1(10) . . . 2_566 ?
O78 Cl9A Cl9C Cl9A -12E1(10) . . . 2_566 ?
Fe2 O1 Fe1 O7 114.62(14) . . . . ?
Fe3 O1 Fe1 O7 -66.52(15) . . . . ?
Fe2 O1 Fe1 O16 -137.64(14) . . . . ?
Fe3 O1 Fe1 O16 41.22(15) . . . . ?
Fe2 O1 Fe1 O11 -53.77(15) . . . . ?
Fe3 O1 Fe1 O11 125.09(14) . . . . ?
Fe2 O1 Fe1 O8 33.10(15) . . . . ?
Fe3 O1 Fe1 O8 -148.04(13) . . . . ?
Fe2 O1 Fe1 O33 -122.5(6) . . . . ?
Fe3 O1 Fe1 O33 56.3(7) . . . . ?
Fe6 O7 Fe1 O1 76.11(17) . . . . ?
Fe7 O7 Fe1 O1 -122.78(11) . . . . ?
Fe6 O7 Fe1 O16 -19.62(18) . . . . ?
Fe7 O7 Fe1 O16 141.49(10) . . . . ?
Fe6 O7 Fe1 O11 -151.8(3) . . . . ?
Fe7 O7 Fe1 O11 9.3(4) . . . . ?
Fe6 O7 Fe1 O8 178.81(17) . . . . ?
Fe7 O7 Fe1 O8 -20.08(10) . . . . ?
Fe6 O7 Fe1 O33 -96.20(16) . . . . ?
Fe7 O7 Fe1 O33 64.91(11) . . . . ?
C58 O16 Fe1 O1 1.1(3) . . . . ?
C58 O16 Fe1 O7 98.5(3) . . . . ?
C58 O16 Fe1 O11 -93.2(3) . . . . ?
C58 O16 Fe1 O8 -150.9(3) . . . . ?
C58 O16 Fe1 O33 -176.5(3) . . . . ?
C50 O11 Fe1 O1 36.1(3) . . . . ?
C50 O11 Fe1 O7 -96.1(4) . . . . ?
C50 O11 Fe1 O16 129.3(3) . . . . ?
C50 O11 Fe1 O8 -67.1(3) . . . . ?
C50 O11 Fe1 O33 -152.5(3) . . . . ?
Fe8 O8 Fe1 O1 13.54(17) . . . . ?
Fe7 O8 Fe1 O1 111.56(10) . . . . ?
Fe8 O8 Fe1 O7 -80.33(16) . . . . ?
Fe7 O8 Fe1 O7 17.69(9) . . . . ?
Fe8 O8 Fe1 O16 164.7(2) . . . . ?
Fe7 O8 Fe1 O16 -97.2(3) . . . . ?
Fe8 O8 Fe1 O11 107.32(16) . . . . ?
Fe7 O8 Fe1 O11 -154.66(10) . . . . ?
Fe8 O8 Fe1 O33 -170.25(16) . . . . ?
Fe7 O8 Fe1 O33 -72.23(10) . . . . ?
C60 O33 Fe1 O1 -136.4(6) . . . . ?
C60 O33 Fe1 O7 -13.1(3) . . . . ?
C60 O33 Fe1 O16 -120.9(3) . . . . ?
C60 O33 Fe1 O11 153.9(3) . . . . ?
C60 O33 Fe1 O8 67.4(3) . . . . ?
Fe3 O1 Fe2 O10 114.53(14) . . . . ?
Fe1 O1 Fe2 O10 -66.62(15) . . . . ?
Fe3 O1 Fe2 O13 -54.48(15) . . . . ?
Fe1 O1 Fe2 O13 124.38(14) . . . . ?
Fe3 O1 Fe2 O12 -138.45(14) . . . . ?
Fe1 O1 Fe2 O12 40.41(15) . . . . ?
Fe3 O1 Fe2 O2 32.77(15) . . . . ?
Fe1 O1 Fe2 O2 -148.38(13) . . . . ?
Fe3 O1 Fe2 O21 -126.4(5) . . . . ?
Fe1 O1 Fe2 O21 52.4(7) . . . . ?
Fe8 O10 Fe2 O1 72.96(17) . . . . ?
Fe9 O10 Fe2 O1 -122.16(11) . . . . ?
Fe8 O10 Fe2 O13 -153.3(3) . . . . ?
Fe9 O10 Fe2 O13 11.6(4) . . . . ?
Fe8 O10 Fe2 O12 -22.52(18) . . . . ?
Fe9 O10 Fe2 O12 142.35(11) . . . . ?
Fe8 O10 Fe2 O2 175.99(17) . . . . ?
Fe9 O10 Fe2 O2 -19.13(10) . . . . ?
Fe8 O10 Fe2 O21 -98.55(16) . . . . ?
Fe9 O10 Fe2 O21 66.33(11) . . . . ?
C54 O13 Fe2 O1 35.5(3) . . . . ?
C54 O13 Fe2 O10 -98.5(5) . . . . ?
C54 O13 Fe2 O12 128.4(3) . . . . ?
C54 O13 Fe2 O2 -68.2(3) . . . . ?
C54 O13 Fe2 O21 -153.8(3) . . . . ?
C50 O12 Fe2 O1 2.0(3) . . . . ?
C50 O12 Fe2 O10 100.1(3) . . . . ?
C50 O12 Fe2 O13 -91.5(3) . . . . ?
C50 O12 Fe2 O2 -151.3(3) . . . . ?
C50 O12 Fe2 O21 -175.9(3) . . . . ?
Fe4 O2 Fe2 O1 15.02(17) . . . . ?
Fe9 O2 Fe2 O1 111.55(10) . . . . ?
Fe4 O2 Fe2 O10 -79.69(16) . . . . ?
Fe9 O2 Fe2 O10 16.84(9) . . . . ?
Fe4 O2 Fe2 O13 108.05(16) . . . . ?
Fe9 O2 Fe2 O13 -155.41(10) . . . . ?
Fe4 O2 Fe2 O12 167.5(2) . . . . ?
Fe9 O2 Fe2 O12 -95.9(3) . . . . ?
Fe4 O2 Fe2 O21 -168.43(16) . . . . ?
Fe9 O2 Fe2 O21 -71.90(9) . . . . ?
C52 O21 Fe2 O1 -133.5(6) . . . . ?
C52 O21 Fe2 O10 -13.8(3) . . . . ?
C52 O21 Fe2 O13 153.7(3) . . . . ?
C52 O21 Fe2 O12 -121.2(3) . . . . ?
C52 O21 Fe2 O2 66.7(3) . . . . ?
Fe2 O1 Fe3 O4 -67.25(15) . . . . ?
Fe1 O1 Fe3 O4 113.89(14) . . . . ?
Fe2 O1 Fe3 O14 40.43(15) . . . . ?
Fe1 O1 Fe3 O14 -138.44(14) . . . . ?
Fe2 O1 Fe3 O15 124.87(14) . . . . ?
Fe1 O1 Fe3 O15 -53.99(15) . . . . ?
Fe2 O1 Fe3 O5 -148.16(13) . . . . ?
Fe1 O1 Fe3 O5 32.98(15) . . . . ?
Fe2 O1 Fe3 O27 51.9(6) . . . . ?
Fe1 O1 Fe3 O27 -127.0(5) . . . . ?
Fe4 O4 Fe3 O1 74.65(17) . . . . ?
Fe5 O4 Fe3 O1 -122.71(11) . . . . ?
Fe4 O4 Fe3 O14 -21.27(19) . . . . ?
Fe5 O4 Fe3 O14 141.38(11) . . . . ?
Fe4 O4 Fe3 O15 -154.1(3) . . . . ?
Fe5 O4 Fe3 O15 8.5(4) . . . . ?
Fe4 O4 Fe3 O5 177.71(17) . . . . ?
Fe5 O4 Fe3 O5 -19.65(10) . . . . ?
Fe4 O4 Fe3 O27 -96.81(17) . . . . ?
Fe5 O4 Fe3 O27 65.83(12) . . . . ?
C54 O14 Fe3 O1 6.0(3) . . . . ?
C54 O14 Fe3 O4 103.6(3) . . . . ?
C54 O14 Fe3 O15 -88.2(3) . . . . ?
C54 O14 Fe3 O5 -148.5(3) . . . . ?
C54 O14 Fe3 O27 -172.0(3) . . . . ?
C58 O15 Fe3 O1 35.7(3) . . . . ?
C58 O15 Fe3 O4 -95.7(4) . . . . ?
C58 O15 Fe3 O14 129.1(3) . . . . ?
C58 O15 Fe3 O5 -67.9(3) . . . . ?
C58 O15 Fe3 O27 -153.7(3) . . . . ?
Fe6 O5 Fe3 O1 13.15(18) . . . . ?
Fe5 O5 Fe3 O1 111.28(10) . . . . ?
Fe6 O5 Fe3 O4 -80.70(16) . . . . ?
Fe5 O5 Fe3 O4 17.43(9) . . . . ?
Fe6 O5 Fe3 O14 166.9(2) . . . . ?
Fe5 O5 Fe3 O14 -95.0(3) . . . . ?
Fe6 O5 Fe3 O15 106.88(16) . . . . ?
Fe5 O5 Fe3 O15 -154.99(10) . . . . ?
Fe6 O5 Fe3 O27 -170.20(16) . . . . ?
Fe5 O5 Fe3 O27 -72.06(10) . . . . ?
C56 O27 Fe3 O1 -131.3(6) . . . . ?
C56 O27 Fe3 O4 -11.6(3) . . . . ?
C56 O27 Fe3 O14 -119.6(3) . . . . ?
C56 O27 Fe3 O15 154.7(3) . . . . ?
C56 O27 Fe3 O5 68.2(3) . . . . ?
Fe5 O4 Fe4 O3 83.44(16) . . . . ?
Fe3 O4 Fe4 O3 -117.84(16) . . . . ?
Fe5 O4 Fe4 O25 -7.09(17) . . . . ?
Fe3 O4 Fe4 O25 151.63(16) . . . . ?
Fe5 O4 Fe4 O2 165.63(15) . . . . ?
Fe3 O4 Fe4 O2 -35.65(17) . . . . ?
Fe5 O4 Fe4 O24 -40.8(13) . . . . ?
Fe3 O4 Fe4 O24 117.9(12) . . . . ?
Fe5 O4 Fe4 Cl3 -97.65(15) . . . . ?
Fe3 O4 Fe4 Cl3 61.07(15) . . . . ?
Fe9 O3 Fe4 O4 108.62(12) . . . . ?
Fe9 O3 Fe4 O25 -154.07(11) . . . . ?
Fe9 O3 Fe4 O2 12.40(10) . . . . ?
Fe9 O3 Fe4 O24 -75.42(11) . . . . ?
Fe9 O3 Fe4 Cl3 -67.1(3) . . . . ?
C68 O25 Fe4 O4 18.6(4) . . . . ?
C68 O25 Fe4 O3 -81.6(4) . . . . ?
C68 O25 Fe4 O2 -135.4(4) . . . . ?
C68 O25 Fe4 O24 -164.1(4) . . . . ?
C68 O25 Fe4 Cl3 113.1(4) . . . . ?
Fe2 O2 Fe4 O4 -14.75(17) . . . . ?
Fe9 O2 Fe4 O4 -110.25(10) . . . . ?
Fe2 O2 Fe4 O3 84.43(16) . . . . ?
Fe9 O2 Fe4 O3 -11.08(9) . . . . ?
Fe2 O2 Fe4 O25 139.2(3) . . . . ?
Fe9 O2 Fe4 O25 43.7(4) . . . . ?
Fe2 O2 Fe4 O24 167.42(16) . . . . ?
Fe9 O2 Fe4 O24 71.91(10) . . . . ?
Fe2 O2 Fe4 Cl3 -110.07(14) . . . . ?
Fe9 O2 Fe4 Cl3 154.42(7) . . . . ?
C66 O24 Fe4 O4 154.4(12) . . . . ?
C66 O24 Fe4 O3 29.5(3) . . . . ?
C66 O24 Fe4 O25 120.2(3) . . . . ?
C66 O24 Fe4 O2 -51.9(3) . . . . ?
C66 O24 Fe4 Cl3 -148.4(3) . . . . ?
Fe4 O4 Fe5 O6 -98.97(16) . . . . ?
Fe3 O4 Fe5 O6 97.99(12) . . . . ?
Fe4 O4 Fe5 O26 -4.71(18) . . . . ?
Fe3 O4 Fe5 O26 -167.75(11) . . . . ?
Fe4 O4 Fe5 O29 137.7(4) . . . . ?
Fe3 O4 Fe5 O29 -25.4(5) . . . . ?
Fe4 O4 Fe5 O28 83.22(17) . . . . ?
Fe3 O4 Fe5 O28 -79.82(12) . . . . ?
Fe4 O4 Fe5 O5 -177.61(17) . . . . ?
Fe3 O4 Fe5 O5 19.35(10) . . . . ?
Fe6 O6 Fe5 O4 -89.81(11) . . . . ?
Fe6 O6 Fe5 O26 168.08(11) . . . . ?
Fe6 O6 Fe5 O29 79.26(12) . . . . ?
Fe6 O6 Fe5 O28 76.3(7) . . . . ?
Fe6 O6 Fe5 O5 -12.30(10) . . . . ?
C68 O26 Fe5 O4 20.1(3) . . . . ?
C68 O26 Fe5 O6 120.4(3) . . . . ?
C68 O26 Fe5 O29 -151.9(3) . . . . ?
C68 O26 Fe5 O28 -68.7(3) . . . . ?
C68 O26 Fe5 O5 117.4(8) . . . . ?
C70 O29 Fe5 O4 91.3(5) . . . . ?
C70 O29 Fe5 O6 -33.2(3) . . . . ?
C70 O29 Fe5 O26 -125.4(3) . . . . ?
C70 O29 Fe5 O28 146.3(3) . . . . ?
C70 O29 Fe5 O5 47.5(3) . . . . ?
C56 O28 Fe5 O4 44.0(3) . . . . ?
C56 O28 Fe5 O6 -122.3(6) . . . . ?
C56 O28 Fe5 O26 145.6(3) . . . . ?
C56 O28 Fe5 O29 -125.3(3) . . . . ?
C56 O28 Fe5 O5 -35.2(3) . . . . ?
Fe6 O5 Fe5 O4 113.54(11) . . . . ?
Fe3 O5 Fe5 O4 -17.67(9) . . . . ?
Fe6 O5 Fe5 O6 11.81(10) . . . . ?
Fe3 O5 Fe5 O6 -119.40(11) . . . . ?
Fe6 O5 Fe5 O26 14.9(9) . . . . ?
Fe3 O5 Fe5 O26 -116.3(8) . . . . ?
Fe6 O5 Fe5 O29 -75.64(11) . . . . ?
Fe3 O5 Fe5 O29 153.15(10) . . . . ?
Fe6 O5 Fe5 O28 -158.95(10) . . . . ?
Fe3 O5 Fe5 O28 69.84(11) . . . . ?
Fe7 O7 Fe6 O6 82.76(16) . . . . ?
Fe1 O7 Fe6 O6 -120.41(16) . . . . ?
Fe7 O7 Fe6 O31 -8.79(17) . . . . ?
Fe1 O7 Fe6 O31 148.04(16) . . . . ?
Fe7 O7 Fe6 O5 164.97(15) . . . . ?
Fe1 O7 Fe6 O5 -38.20(17) . . . . ?
Fe7 O7 Fe6 O30 -35.0(17) . . . . ?
Fe1 O7 Fe6 O30 121.8(15) . . . . ?
Fe7 O7 Fe6 Cl2 -98.31(14) . . . . ?
Fe1 O7 Fe6 Cl2 58.52(15) . . . . ?
Fe5 O6 Fe6 O7 108.05(12) . . . . ?
Fe5 O6 Fe6 O31 -153.94(11) . . . . ?
Fe5 O6 Fe6 O5 12.59(10) . . . . ?
Fe5 O6 Fe6 O30 -75.34(11) . . . . ?
Fe5 O6 Fe6 Cl2 -66.9(4) . . . . ?
C72 O31 Fe6 O7 17.1(4) . . . . ?
C72 O31 Fe6 O6 -81.6(3) . . . . ?
C72 O31 Fe6 O5 -139.5(4) . . . . ?
C72 O31 Fe6 O30 -164.6(4) . . . . ?
C72 O31 Fe6 Cl2 110.8(3) . . . . ?
Fe3 O5 Fe6 O7 -12.15(17) . . . . ?
Fe5 O5 Fe6 O7 -109.24(10) . . . . ?
Fe3 O5 Fe6 O6 85.48(16) . . . . ?
Fe5 O5 Fe6 O6 -11.61(9) . . . . ?
Fe3 O5 Fe6 O31 144.5(3) . . . . ?
Fe5 O5 Fe6 O31 47.4(4) . . . . ?
Fe3 O5 Fe6 O30 169.15(16) . . . . ?
Fe5 O5 Fe6 O30 72.06(10) . . . . ?
Fe3 O5 Fe6 Cl2 -106.73(14) . . . . ?
Fe5 O5 Fe6 Cl2 156.18(7) . . . . ?
C70 O30 Fe6 O7 149.4(15) . . . . ?
C70 O30 Fe6 O6 31.2(3) . . . . ?
C70 O30 Fe6 O31 122.9(3) . . . . ?
C70 O30 Fe6 O5 -50.5(3) . . . . ?
C70 O30 Fe6 Cl2 -147.0(3) . . . . ?
Fe6 O7 Fe7 O9 -100.51(16) . . . . ?
Fe1 O7 Fe7 O9 97.83(12) . . . . ?
Fe6 O7 Fe7 O34 82.96(16) . . . . ?
Fe1 O7 Fe7 O34 -78.70(12) . . . . ?
Fe6 O7 Fe7 O32 -4.41(17) . . . . ?
Fe1 O7 Fe7 O32 -166.07(11) . . . . ?
Fe6 O7 Fe7 O17 136.6(4) . . . . ?
Fe1 O7 Fe7 O17 -25.1(5) . . . . ?
Fe6 O7 Fe7 O8 -178.70(17) . . . . ?
Fe1 O7 Fe7 O8 19.64(10) . . . . ?
Fe8 O9 Fe7 O7 -89.93(11) . . . . ?
Fe8 O9 Fe7 O34 71.2(6) . . . . ?
Fe8 O9 Fe7 O32 167.97(11) . . . . ?
Fe8 O9 Fe7 O17 79.58(11) . . . . ?
Fe8 O9 Fe7 O8 -12.04(10) . . . . ?
C60 O34 Fe7 O7 42.7(3) . . . . ?
C60 O34 Fe7 O9 -118.7(6) . . . . ?
C60 O34 Fe7 O32 143.9(3) . . . . ?
C60 O34 Fe7 O17 -127.2(3) . . . . ?
C60 O34 Fe7 O8 -37.2(3) . . . . ?
C72 O32 Fe7 O7 25.6(3) . . . . ?
C72 O32 Fe7 O9 125.8(3) . . . . ?
C72 O32 Fe7 O34 -64.9(3) . . . . ?
C72 O32 Fe7 O17 -146.6(3) . . . . ?
C72 O32 Fe7 O8 125.7(10) . . . . ?
C62 O17 Fe7 O7 90.0(5) . . . . ?
C62 O17 Fe7 O9 -34.0(3) . . . . ?
C62 O17 Fe7 O34 144.5(3) . . . . ?
C62 O17 Fe7 O32 -128.1(3) . . . . ?
C62 O17 Fe7 O8 46.2(3) . . . . ?
Fe8 O8 Fe7 O7 112.98(11) . . . . ?
Fe1 O8 Fe7 O7 -17.99(9) . . . . ?
Fe8 O8 Fe7 O9 11.65(9) . . . . ?
Fe1 O8 Fe7 O9 -119.32(10) . . . . ?
Fe8 O8 Fe7 O34 -157.54(10) . . . . ?
Fe1 O8 Fe7 O34 71.49(10) . . . . ?
Fe8 O8 Fe7 O32 11.8(11) . . . . ?
Fe1 O8 Fe7 O32 -119.2(10) . . . . ?
Fe8 O8 Fe7 O17 -75.80(11) . . . . ?
Fe1 O8 Fe7 O17 153.23(10) . . . . ?
Fe9 O10 Fe8 O9 81.26(16) . . . . ?
Fe2 O10 Fe8 O9 -117.34(16) . . . . ?
Fe9 O10 Fe8 O19 -8.62(17) . . . . ?
Fe2 O10 Fe8 O19 152.78(15) . . . . ?
Fe9 O10 Fe8 O8 163.45(15) . . . . ?
Fe2 O10 Fe8 O8 -35.15(17) . . . . ?
Fe9 O10 Fe8 O18 -44.6(13) . . . . ?
Fe2 O10 Fe8 O18 116.8(12) . . . . ?
Fe9 O10 Fe8 Cl1 -98.97(14) . . . . ?
Fe2 O10 Fe8 Cl1 62.43(15) . . . . ?
Fe7 O9 Fe8 O10 109.16(11) . . . . ?
Fe7 O9 Fe8 O19 -153.18(11) . . . . ?
Fe7 O9 Fe8 O8 12.47(10) . . . . ?
Fe7 O9 Fe8 O18 -74.84(11) . . . . ?
Fe7 O9 Fe8 Cl1 -69.9(3) . . . . ?
C64 O19 Fe8 O10 18.6(3) . . . . ?
C64 O19 Fe8 O9 -81.0(3) . . . . ?
C64 O19 Fe8 O8 -134.7(4) . . . . ?
C64 O19 Fe8 O18 -164.3(3) . . . . ?
C64 O19 Fe8 Cl1 112.7(3) . . . . ?
Fe1 O8 Fe8 O10 -13.62(17) . . . . ?
Fe7 O8 Fe8 O10 -110.02(10) . . . . ?
Fe1 O8 Fe8 O9 85.05(16) . . . . ?
Fe7 O8 Fe8 O9 -11.35(9) . . . . ?
Fe1 O8 Fe8 O19 139.7(3) . . . . ?
Fe7 O8 Fe8 O19 43.3(4) . . . . ?
Fe1 O8 Fe8 O18 168.69(16) . . . . ?
Fe7 O8 Fe8 O18 72.29(10) . . . . ?
Fe1 O8 Fe8 Cl1 -108.77(14) . . . . ?
Fe7 O8 Fe8 Cl1 154.84(7) . . . . ?
C62 O18 Fe8 O10 156.1(11) . . . . ?
C62 O18 Fe8 O9 29.6(3) . . . . ?
C62 O18 Fe8 O19 119.6(3) . . . . ?
C62 O18 Fe8 O8 -51.7(3) . . . . ?
C62 O18 Fe8 Cl1 -149.2(3) . . . . ?
Fe8 O10 Fe9 O3 -98.12(16) . . . . ?
Fe2 O10 Fe9 O3 96.80(12) . . . . ?
Fe8 O10 Fe9 O20 -2.91(18) . . . . ?
Fe2 O10 Fe9 O20 -167.99(11) . . . . ?
Fe8 O10 Fe9 O22 86.15(16) . . . . ?
Fe2 O10 Fe9 O22 -78.93(12) . . . . ?
Fe8 O10 Fe9 O23 141.0(4) . . . . ?
Fe2 O10 Fe9 O23 -24.1(5) . . . . ?
Fe8 O10 Fe9 O2 -176.16(17) . . . . ?
Fe2 O10 Fe9 O2 18.76(10) . . . . ?
Fe4 O3 Fe9 O10 -89.45(12) . . . . ?
Fe4 O3 Fe9 O20 169.70(11) . . . . ?
Fe4 O3 Fe9 O22 66.2(6) . . . . ?
Fe4 O3 Fe9 O23 79.18(12) . . . . ?
Fe4 O3 Fe9 O2 -12.04(10) . . . . ?
C64 O20 Fe9 O10 19.1(3) . . . . ?
C64 O20 Fe9 O3 119.2(3) . . . . ?
C64 O20 Fe9 O22 -70.9(3) . . . . ?
C64 O20 Fe9 O23 -153.1(3) . . . . ?
C64 O20 Fe9 O2 104.2(8) . . . . ?
C52 O22 Fe9 O10 39.8(3) . . . . ?
C52 O22 Fe9 O3 -116.2(6) . . . . ?
C52 O22 Fe9 O20 140.0(3) . . . . ?
C52 O22 Fe9 O23 -129.3(3) . . . . ?
C52 O22 Fe9 O2 -39.5(3) . . . . ?
C66 O23 Fe9 O10 91.5(5) . . . . ?
C66 O23 Fe9 O3 -30.6(3) . . . . ?
C66 O23 Fe9 O20 -124.0(3) . . . . ?
C66 O23 Fe9 O22 147.0(3) . . . . ?
C66 O23 Fe9 O2 49.5(3) . . . . ?
Fe4 O2 Fe9 O10 112.76(11) . . . . ?
Fe2 O2 Fe9 O10 -16.95(9) . . . . ?
Fe4 O2 Fe9 O3 11.30(9) . . . . ?
Fe2 O2 Fe9 O3 -118.41(10) . . . . ?
Fe4 O2 Fe9 O20 26.4(9) . . . . ?
Fe2 O2 Fe9 O20 -103.3(8) . . . . ?
Fe4 O2 Fe9 O22 -158.44(10) . . . . ?
Fe2 O2 Fe9 O22 71.84(10) . . . . ?
Fe4 O2 Fe9 O23 -76.23(10) . . . . ?
Fe2 O2 Fe9 O23 154.05(10) . . . . ?
